data_1568307
loop_
_publ_author_name
'Bloch, Witold M.'
'Horiuchi, Shinnosuke'
'Holstein, Julian J.'
'Drechsler, Christoph'
'Wuttke, Axel'
'Hiller, Wolf'
'Mata, Ricardo A.'
'Clever, Guido H.'

_publ_section_title
;
 Maximized axial helicity in a Pd<sub>2</sub>L<sub>4</sub> cage: inverse
 guest size-dependent compression and mesocate isomerism.
;
_journal_issue 6
_journal_name_full 'Chemical science'
_journal_page_first 1524
_journal_page_last 1531
_journal_paper_doi 10.1039/d2sc06629g
_journal_volume 14
_journal_year 2023
_chemical_formula_sum 'C171.25 H142 F10.5 N12 O11.75 Pd2 S3.5'
_chemical_formula_weight 3080.47
_chemical_properties_physical Air-sensitive
_space_group_crystal_system monoclinic
_space_group_IT_number 14
_space_group_name_Hall '-P 2yn'
_space_group_name_H-M_alt 'P 1 21/n 1'
_atom_sites_solution_hydrogens geom
_audit_creation_method SHELXL-2014/7
_audit_update_record
;
2018-06-22 deposited with the CCDC.	2023-01-13 downloaded from the CCDC.
;
_cell_angle_alpha 90
_cell_angle_beta 99.19(3)
_cell_angle_gamma 90
_cell_formula_units_Z 4
_cell_length_a 17.107(3)
_cell_length_b 33.911(7)
_cell_length_c 27.153(5)
_cell_measurement_reflns_used 251043
_cell_measurement_temperature 80(2)
_cell_measurement_theta_max 21.964
_cell_measurement_theta_min 0.768
_cell_volume 15550(5)
_computing_cell_refinement 'XDS (Kabsch, 2010)'
_computing_data_collection 'costum designed P11 GUI'
_computing_data_reduction 'XDS (Kabsch, 2010)'
_computing_molecular_graphics 'shelXle (Huebschle, 2014)'
_computing_publication_material 'enCIFer 1.3, CCDC, 2008'
_computing_structure_refinement 'SHELXL-2014/7 (Sheldrick, 2014)'
_computing_structure_solution 'SHELXT(Sheldrick, 2015)'
_diffrn_ambient_temperature 80(2)
_diffrn_measured_fraction_theta_full 0.991
_diffrn_measured_fraction_theta_max 0.987
_diffrn_measurement_device_type 'Pilatus 6M fast, High Precision 1-Axis Goniostat with sample changing robot'
_diffrn_measurement_method '360\deg \p scan'
_diffrn_radiation_type synchrotron
_diffrn_radiation_wavelength 0.5636
_diffrn_reflns_av_R_equivalents 0.0406
_diffrn_reflns_av_unetI/netI 0.0227
_diffrn_reflns_Laue_measured_fraction_full 0.991
_diffrn_reflns_Laue_measured_fraction_max 0.987
_diffrn_reflns_limit_h_max 22
_diffrn_reflns_limit_h_min -22
_diffrn_reflns_limit_k_max 44
_diffrn_reflns_limit_k_min -44
_diffrn_reflns_limit_l_max 36
_diffrn_reflns_limit_l_min -36
_diffrn_reflns_number 251043
_diffrn_reflns_point_group_measured_fraction_full 0.991
_diffrn_reflns_point_group_measured_fraction_max 0.987
_diffrn_reflns_theta_full 19.765
_diffrn_reflns_theta_max 21.964
_diffrn_reflns_theta_min 0.768
_diffrn_source 'P11@PETRA III, DESY, Hamburg, Germany'
_exptl_absorpt_coefficient_mu 0.194
_exptl_absorpt_correction_type none
_exptl_crystal_colour orange
_exptl_crystal_density_diffrn 1.316
_exptl_crystal_description plate
_exptl_crystal_F_000 6360
_exptl_crystal_recrystallization_method
'Diffusion of diisopropyl ether into saturated solution of compound in Acetonitrile.'
_exptl_crystal_size_max 0.100
_exptl_crystal_size_mid 0.050
_exptl_crystal_size_min 0.010
_refine_diff_density_max 2.177
_refine_diff_density_min -1.728
_refine_diff_density_rms 0.128
_refine_ls_extinction_method none
_refine_ls_goodness_of_fit_ref 1.022
_refine_ls_hydrogen_treatment constr
_refine_ls_matrix_type full
_refine_ls_number_parameters 2139
_refine_ls_number_reflns 37560
_refine_ls_number_restraints 2576
_refine_ls_restrained_S_all 1.044
_refine_ls_R_factor_all 0.1155
_refine_ls_R_factor_gt 0.0945
_refine_ls_shift/su_max 0.001
_refine_ls_shift/su_mean 0.000
_refine_ls_structure_factor_coef Fsqd
_refine_ls_weighting_details 'w=1/[\s^2^(Fo^2^)+(0.1810P)^2^+35.4273P] where P=(Fo^2^+2Fc^2^)/3'
_refine_ls_weighting_scheme calc
_refine_ls_wR_factor_gt 0.2854
_refine_ls_wR_factor_ref 0.3076
_reflns_Friedel_coverage 0.000
_reflns_number_gt 27912
_reflns_number_total 37560
_reflns_threshold_expression 'I > 2\s(I)'
_cod_data_source_file d2sc06629g2.cif
_cod_data_source_block wb89o_sq
_cod_depositor_comments 'Adding full bibliography for 1568301--1568307.cif.'
_cod_original_cell_volume 15550(6)
_cod_original_sg_symbol_H-M 'P 21/n'
_cod_original_formula_sum 'C171.25 H142 F10.50 N12 O11.75 Pd2 S3.50'
_cod_database_code 1568307
_shelx_shelxl_version_number 2014/7
_shelx_space_group_comment
;
The symmetry employed for this shelxl refinement is uniquely defined
by the following loop, which should always be used as a source of
symmetry information in preference to the above space-group names.
They are only intended as comments.
;
_shelx_estimated_absorpt_t_min 0.981
_shelx_estimated_absorpt_t_max 0.998
_computing_refinement_gui 'shelXle (Huebschle, 2014)'
_computing_ligand_restraints 'Grade Web Server, http.//grade.globalphasing.org'
_computing_molecular_model 'DSR (Kratzert, 2015)'

loop_
_space_group_symop_operation_xyz
'x, y, z'
'-x+1/2, y+1/2, -z+1/2'
'-x, -y, -z'
'x-1/2, -y-1/2, z-1/2'

loop_
_atom_site_label
_atom_site_type_symbol
_atom_site_fract_x
_atom_site_fract_y
_atom_site_fract_z
_atom_site_U_iso_or_equiv
_atom_site_adp_type
_atom_site_occupancy
_atom_site_site_symmetry_order
_atom_site_calc_flag
_atom_site_refinement_flags_posn
_atom_site_refinement_flags_adp
_atom_site_refinement_flags_occupancy
_atom_site_disorder_assembly
_atom_site_disorder_group
Pd1_16 Pd 0.32891(2) 0.36179(2) 0.48493(2) 0.04122(11) Uani 1 1 d . . . . .
Pd2_16 Pd 0.72842(3) 0.23671(2) 0.34154(2) 0.05793(14) Uani 1 1 d . . . . .
C1_1 C 0.2068(3) 0.28797(14) 0.31521(16) 0.0550(10) Uani 1 1 d D U . . .
C2_1 C 0.2063(3) 0.29082(13) 0.36783(15) 0.0496(9) Uani 1 1 d D U . . .
C3_1 C 0.2554(3) 0.31760(13) 0.39791(15) 0.0459(9) Uani 1 1 d D U . . .
H3_1 H 0.2927 0.3325 0.3833 0.055 Uiso 1 1 calc R U . . .
N4_1 N 0.2517(2) 0.32290(12) 0.44596(13) 0.0459(8) Uani 1 1 d D U . . .
C5_1 C 0.2011(3) 0.30060(14) 0.46767(16) 0.0473(9) Uani 1 1 d D U . . .
H5_1 H 0.1982 0.3048 0.5019 0.057 Uiso 1 1 calc R U . . .
C6_1 C 0.1539(3) 0.27236(14) 0.44247(16) 0.0502(9) Uani 1 1 d D U . . .
H6_1 H 0.1208 0.2566 0.4594 0.060 Uiso 1 1 calc R U . . .
C7_1 C 0.1546(3) 0.26668(14) 0.39086(16) 0.0530(10) Uani 1 1 d D U . . .
C8_1 C 0.1048(4) 0.23935(16) 0.3613(2) 0.0633(12) Uani 1 1 d D U . . .
H8_1 H 0.0699 0.2230 0.3761 0.076 Uiso 1 1 calc R U . . .
C9_1 C 0.1076(4) 0.23675(17) 0.3113(2) 0.0713(13) Uani 1 1 d D U . . .
H9_1 H 0.0745 0.2183 0.2916 0.086 Uiso 1 1 calc R U . . .
C10_1 C 0.1579(4) 0.26059(16) 0.28878(19) 0.0666(12) Uani 1 1 d D U . . .
H10_1 H 0.1585 0.2578 0.2540 0.080 Uiso 1 1 calc R U . . .
C11_1 C 0.2546(3) 0.31501(15) 0.29187(17) 0.0552(10) Uani 1 1 d D U . . .
C12_1 C 0.2929(3) 0.33914(15) 0.27414(18) 0.0576(11) Uani 1 1 d D U . . .
C13_1 C 0.3391(3) 0.36760(15) 0.25156(17) 0.0573(10) Uani 1 1 d D U . . .
C14_1 C 0.3038(3) 0.38962(17) 0.2102(2) 0.0642(12) Uani 1 1 d D U . . .
H14_1 H 0.2491 0.3859 0.1978 0.077 Uiso 1 1 calc R U . . .
C15_1 C 0.3463(3) 0.41665(18) 0.1868(2) 0.0660(12) Uani 1 1 d D U . . .
H15_1 H 0.3222 0.4313 0.1586 0.079 Uiso 1 1 calc R U . . .
C16_1 C 0.4262(3) 0.42149(15) 0.20660(18) 0.0597(11) Uani 1 1 d D U . . .
N17_1 N 0.4818(3) 0.44594(14) 0.19071(16) 0.0676(10) Uani 1 1 d D U . . .
C18_1 C 0.5534(3) 0.44098(15) 0.22216(18) 0.0607(11) Uani 1 1 d D U . . .
C19_1 C 0.6259(3) 0.45936(18) 0.2213(2) 0.0669(12) Uani 1 1 d D U . . .
H19_1 H 0.6320 0.4786 0.1967 0.080 Uiso 1 1 calc R U . . .
C20_1 C 0.6885(3) 0.44864(17) 0.2575(2) 0.0657(12) Uani 1 1 d D U . . .
H20_1 H 0.7384 0.4612 0.2581 0.079 Uiso 1 1 calc R U . . .
C21_1 C 0.6804(3) 0.41980(15) 0.29323(17) 0.0559(10) Uani 1 1 d D U . . .
C22_1 C 0.6079(3) 0.40133(15) 0.29354(17) 0.0533(10) Uani 1 1 d D U . . .
H22_1 H 0.6023 0.3816 0.3176 0.064 Uiso 1 1 calc R U . . .
C23_1 C 0.5436(3) 0.41222(14) 0.25800(16) 0.0532(10) Uani 1 1 d D U . . .
C24_1 C 0.4621(3) 0.39954(14) 0.24836(16) 0.0523(9) Uani 1 1 d D U . . .
C25_1 C 0.4189(3) 0.37258(15) 0.27065(17) 0.0548(10) Uani 1 1 d D U . . .
H25_1 H 0.4432 0.3576 0.2986 0.066 Uiso 1 1 calc R U . . .
C26_1 C 0.7461(3) 0.40794(17) 0.32998(18) 0.0574(11) Uani 1 1 d D U . . .
C27_1 C 0.7973(3) 0.39560(17) 0.36112(17) 0.0564(10) Uani 1 1 d D U . . .
C28_1 C 0.8605(2) 0.37934(15) 0.39646(16) 0.0558(10) Uani 1 1 d D U . . .
C29_1 C 0.8635(2) 0.33783(14) 0.40437(16) 0.0554(10) Uani 1 1 d D U . . .
C30_1 C 0.8046(3) 0.31201(15) 0.38101(17) 0.0550(10) Uani 1 1 d D U . . .
H30_1 H 0.7581 0.3231 0.3624 0.066 Uiso 1 1 calc R U . . .
N31_1 N 0.8105(2) 0.27290(14) 0.38345(15) 0.0572(9) Uani 1 1 d D U . . .
C32_1 C 0.8760(3) 0.25720(17) 0.41195(19) 0.0613(11) Uani 1 1 d D U . . .
H32_1 H 0.8820 0.2294 0.4129 0.074 Uiso 1 1 calc R U . . .
C33_1 C 0.9329(3) 0.27979(16) 0.43896(19) 0.0614(11) Uani 1 1 d D U . . .
H33_1 H 0.9752 0.2675 0.4603 0.074 Uiso 1 1 calc R U . . .
C34_1 C 0.9300(3) 0.32105(15) 0.43577(17) 0.0582(10) Uani 1 1 d D U . . .
C35_1 C 0.9902(3) 0.34643(17) 0.46006(19) 0.0614(11) Uani 1 1 d D U . . .
H35_1 H 1.0343 0.3358 0.4817 0.074 Uiso 1 1 calc R U . . .
C36_1 C 0.9846(3) 0.38620(18) 0.45230(19) 0.0619(11) Uani 1 1 d D U . . .
H36_1 H 1.0248 0.4030 0.4690 0.074 Uiso 1 1 calc R U . . .
C37_1 C 0.9206(3) 0.40277(17) 0.42020(18) 0.0593(11) Uani 1 1 d D U . . .
H37_1 H 0.9188 0.4305 0.4148 0.071 Uiso 1 1 calc R U . . .
C17A_1 C 0.4715(9) 0.4693(3) 0.1444(3) 0.0784(16) Uani 0.780(5) 1 d D U P A 1
H17A_1 H 0.4259 0.4589 0.1210 0.094 Uiso 0.780(5) 1 calc R U P A 1
H17B_1 H 0.5193 0.4667 0.1285 0.094 Uiso 0.780(5) 1 calc R U P A 1
C17B_1 C 0.4578(7) 0.5119(3) 0.1542(4) 0.0895(18) Uani 0.780(5) 1 d D U P A 1
H17C_1 H 0.5053 0.5230 0.1752 0.107 Uiso 0.780(5) 1 calc R U P A 1
H17D_1 H 0.4127 0.5144 0.1728 0.107 Uiso 0.780(5) 1 calc R U P A 1
C17C_1 C 0.4398(8) 0.5357(4) 0.1054(4) 0.112(2) Uani 0.780(5) 1 d D U P A 1
H17E_1 H 0.3944 0.5234 0.0837 0.134 Uiso 0.780(5) 1 calc R U P A 1
H17F_1 H 0.4238 0.5627 0.1134 0.134 Uiso 0.780(5) 1 calc R U P A 1
C17D_1 C 0.5081(9) 0.5386(4) 0.0767(5) 0.127(3) Uani 0.780(5) 1 d D U P A 1
H17G_1 H 0.5230 0.5113 0.0690 0.153 Uiso 0.780(5) 1 calc R U P A 1
H17H_1 H 0.5535 0.5499 0.0994 0.153 Uiso 0.780(5) 1 calc R U P A 1
C17E_1 C 0.4991(11) 0.5620(5) 0.0281(5) 0.138(3) Uani 0.780(5) 1 d D U P A 1
H17I_1 H 0.4923 0.5901 0.0363 0.165 Uiso 0.780(5) 1 calc R U P A 1
H17J_1 H 0.4497 0.5533 0.0068 0.165 Uiso 0.780(5) 1 calc R U P A 1
C17F_1 C 0.5667(12) 0.5592(6) -0.0029(7) 0.170(5) Uani 0.780(5) 1 d D U P A 1
H17K_1 H 0.5539 0.5755 -0.0329 0.204 Uiso 0.780(5) 1 calc R U P A 1
H17L_1 H 0.6160 0.5687 0.0170 0.204 Uiso 0.780(5) 1 calc R U P A 1
H17M_1 H 0.5732 0.5317 -0.0125 0.204 Uiso 0.780(5) 1 calc R U P A 1
C18A_1 C 0.461(4) 0.4755(12) 0.1494(8) 0.0803(19) Uani 0.220(5) 1 d D U P A -2
H18A_1 H 0.5033 0.4957 0.1514 0.096 Uiso 0.220(5) 1 calc R U P A -2
H18B_1 H 0.4109 0.4890 0.1529 0.096 Uiso 0.220(5) 1 calc R U P A -2
C18B_1 C 0.452(2) 0.4542(8) 0.0986(5) 0.085(2) Uani 0.220(5) 1 d D U P A -2
H18C_1 H 0.5055 0.4472 0.0914 0.102 Uiso 0.220(5) 1 calc R U P A -2
H18D_1 H 0.4222 0.4295 0.1004 0.102 Uiso 0.220(5) 1 calc R U P A -2
C18C_1 C 0.4105(16) 0.4794(10) 0.0567(8) 0.100(3) Uani 0.220(5) 1 d D U P A -2
H18E_1 H 0.3899 0.5031 0.0715 0.120 Uiso 0.220(5) 1 calc R U P A -2
H18F_1 H 0.3641 0.4644 0.0398 0.120 Uiso 0.220(5) 1 calc R U P A -2
C18D_1 C 0.458(2) 0.4928(10) 0.0173(11) 0.116(3) Uani 0.220(5) 1 d D U P A -2
H18G_1 H 0.4600 0.4713 -0.0072 0.139 Uiso 0.220(5) 1 calc R U P A -2
H18H_1 H 0.5132 0.4985 0.0332 0.139 Uiso 0.220(5) 1 calc R U P A -2
C18E_1 C 0.422(3) 0.5302(9) -0.0102(11) 0.128(3) Uani 0.220(5) 1 d D U P A -2
H18I_1 H 0.3647 0.5263 -0.0221 0.154 Uiso 0.220(5) 1 calc R U P A -2
H18J_1 H 0.4484 0.5359 -0.0393 0.154 Uiso 0.220(5) 1 calc R U P A -2
C18F_1 C 0.435(4) 0.5648(10) 0.0281(18) 0.129(4) Uani 0.220(5) 1 d D U P A -2
H18K_1 H 0.4131 0.5891 0.0121 0.155 Uiso 0.220(5) 1 calc R U P A -2
H18L_1 H 0.4089 0.5587 0.0567 0.155 Uiso 0.220(5) 1 calc R U P A -2
H18M_1 H 0.4921 0.5682 0.0396 0.155 Uiso 0.220(5) 1 calc R U P A -2
C1_2 C 0.3668(3) 0.21568(14) 0.56408(15) 0.0573(10) Uani 1 1 d D U . . .
C2_2 C 0.3700(3) 0.25708(13) 0.57340(15) 0.0505(9) Uani 1 1 d D U . . .
C3_2 C 0.3581(3) 0.28509(13) 0.53458(15) 0.0458(9) Uani 1 1 d D U . . .
H3_2 H 0.3534 0.2759 0.5012 0.055 Uiso 1 1 calc R U . . .
N4_2 N 0.3532(2) 0.32341(12) 0.54232(13) 0.0447(8) Uani 1 1 d D U . . .
C5_2 C 0.3609(3) 0.33680(14) 0.59056(15) 0.0475(9) Uani 1 1 d D U . . .
H5_2 H 0.3549 0.3642 0.5960 0.057 Uiso 1 1 calc R U . . .
C6_2 C 0.3766(3) 0.31278(14) 0.63072(16) 0.0527(10) Uani 1 1 d D U . . .
H6_2 H 0.3835 0.3235 0.6635 0.063 Uiso 1 1 calc R U . . .
C7_2 C 0.3826(3) 0.27150(14) 0.62353(16) 0.0543(10) Uani 1 1 d D U . . .
C8_2 C 0.3970(4) 0.24439(17) 0.66350(19) 0.0642(12) Uani 1 1 d D U . . .
H8_2 H 0.4077 0.2534 0.6970 0.077 Uiso 1 1 calc R U . . .
C9_2 C 0.3950(4) 0.20519(18) 0.6530(2) 0.0710(13) Uani 1 1 d D U . . .
H9_2 H 0.4043 0.1870 0.6799 0.085 Uiso 1 1 calc R U . . .
C10_2 C 0.3801(4) 0.19037(17) 0.60434(19) 0.0677(12) Uani 1 1 d D U . . .
H10_2 H 0.3790 0.1627 0.5990 0.081 Uiso 1 1 calc R U . . .
C11_2 C 0.3468(3) 0.20215(16) 0.51368(17) 0.0595(11) Uani 1 1 d D U . . .
C12_2 C 0.3253(4) 0.19292(17) 0.47091(19) 0.0637(12) Uani 1 1 d D U . . .
C13_2 C 0.3017(3) 0.18172(16) 0.41965(18) 0.0663(12) Uani 1 1 d D U . . .
C14_2 C 0.2508(4) 0.14964(19) 0.4063(2) 0.0765(14) Uani 1 1 d D U . . .
H14_2 H 0.2316 0.1351 0.4319 0.092 Uiso 1 1 calc R U . . .
C15_2 C 0.2279(4) 0.1386(2) 0.3571(2) 0.0818(15) Uani 1 1 d D U . . .
H15_2 H 0.1934 0.1168 0.3486 0.098 Uiso 1 1 calc R U . . .
C16_2 C 0.2568(4) 0.16026(17) 0.32069(18) 0.0784(13) Uani 1 1 d D U . . .
N17_2 N 0.2459(3) 0.15436(16) 0.26948(17) 0.0818(12) Uani 1 1 d D U . . .
C18_2 C 0.2865(3) 0.18323(17) 0.24789(18) 0.0741(13) Uani 1 1 d D U . . .
C19_2 C 0.2925(4) 0.18955(18) 0.1983(2) 0.0744(14) Uani 1 1 d D U . . .
H19_2 H 0.2647 0.1734 0.1727 0.089 Uiso 1 1 calc R U . . .
C20_2 C 0.3401(3) 0.21994(17) 0.1871(2) 0.0688(13) Uani 1 1 d D U . . .
H20_2 H 0.3437 0.2252 0.1532 0.083 Uiso 1 1 calc R U . . .
C21_2 C 0.3836(3) 0.24343(15) 0.22477(18) 0.0623(11) Uani 1 1 d D U . . .
C22_2 C 0.3765(3) 0.23715(16) 0.27461(18) 0.0625(12) Uani 1 1 d D U . . .
H22_2 H 0.4047 0.2532 0.3001 0.075 Uiso 1 1 calc R U . . .
C23_2 C 0.3275(3) 0.20718(15) 0.28649(19) 0.0666(12) Uani 1 1 d D U . . .
C24_2 C 0.3080(3) 0.19249(16) 0.33297(19) 0.0690(12) Uani 1 1 d D U . . .
C25_2 C 0.3305(4) 0.20323(17) 0.38257(18) 0.0656(12) Uani 1 1 d D U . . .
H25_2 H 0.3651 0.2249 0.3911 0.079 Uiso 1 1 calc R U . . .
C26_2 C 0.4381(3) 0.27228(15) 0.21269(19) 0.0608(12) Uani 1 1 d D U . . .
C27_2 C 0.4866(3) 0.29562(15) 0.20462(19) 0.0611(11) Uani 1 1 d D U . . .
C28_2 C 0.5500(3) 0.32075(14) 0.19536(17) 0.0605(11) Uani 1 1 d D U . . .
C29_2 C 0.6279(3) 0.31393(14) 0.22262(16) 0.0588(10) Uani 1 1 d D U . . .
C30_2 C 0.6437(3) 0.28591(15) 0.26122(16) 0.0551(10) Uani 1 1 d D U . . .
H30_2 H 0.6000 0.2724 0.2710 0.066 Uiso 1 1 calc R U . . .
N31_2 N 0.7149(3) 0.27724(15) 0.28457(16) 0.0610(10) Uani 1 1 d D U . . .
C32_2 C 0.7783(3) 0.29674(19) 0.2707(2) 0.0701(13) Uani 1 1 d D U . . .
H32_2 H 0.8302 0.2896 0.2858 0.084 Uiso 1 1 calc R U . . .
C33_2 C 0.7691(4) 0.32586(19) 0.2360(2) 0.0732(13) Uani 1 1 d D U . . .
H33_2 H 0.8142 0.3397 0.2289 0.088 Uiso 1 1 calc R U . . .
C34_2 C 0.6927(3) 0.33591(16) 0.21025(18) 0.0672(11) Uani 1 1 d D U . . .
C35_2 C 0.6785(4) 0.36529(18) 0.1724(2) 0.0731(13) Uani 1 1 d D U . . .
H35_2 H 0.7212 0.3804 0.1639 0.088 Uiso 1 1 calc R U . . .
C36_2 C 0.6033(4) 0.37158(18) 0.1486(2) 0.0742(13) Uani 1 1 d D U . . .
H36_2 H 0.5942 0.3915 0.1238 0.089 Uiso 1 1 calc R U . . .
C37_2 C 0.5395(4) 0.34964(16) 0.15945(19) 0.0693(13) Uani 1 1 d D U . . .
H37_2 H 0.4879 0.3547 0.1418 0.083 Uiso 1 1 calc R U . . .
C17A_2 C 0.2048(4) 0.1199(2) 0.2439(3) 0.0825(15) Uani 1 1 d D U . . .
H17A_2 H 0.2106 0.0971 0.2669 0.099 Uiso 1 1 calc R U . . .
H17B_2 H 0.2300 0.1130 0.2146 0.099 Uiso 1 1 calc R U . . .
C17B_2 C 0.1174(4) 0.1280(2) 0.2267(2) 0.0707(13) Uani 1 1 d D U . . .
H17C_2 H 0.1109 0.1468 0.1985 0.085 Uiso 1 1 calc R U . . .
H17D_2 H 0.0940 0.1399 0.2542 0.085 Uiso 1 1 calc R U . . .
C17C_2 C 0.0744(3) 0.08924(18) 0.2101(2) 0.0657(12) Uani 1 1 d D U . . .
H17E_2 H 0.0706 0.0726 0.2396 0.079 Uiso 1 1 calc R U . B 1
H17F_2 H 0.1041 0.0745 0.1877 0.079 Uiso 1 1 calc R U . B 1
C17D_2 C -0.0096(6) 0.0994(4) 0.1826(5) 0.0647(17) Uani 0.561(9) 1 d D U P C 1
H17G_2 H -0.0046 0.1159 0.1532 0.078 Uiso 0.561(9) 1 calc R U P C 1
H17H_2 H -0.0375 0.1152 0.2051 0.078 Uiso 0.561(9) 1 calc R U P C 1
C17E_2 C -0.0607(7) 0.0627(3) 0.1649(4) 0.0659(17) Uani 0.561(9) 1 d D U P C 1
H17I_2 H -0.1089 0.0716 0.1426 0.079 Uiso 0.561(9) 1 calc R U P C 1
H17J_2 H -0.0304 0.0458 0.1450 0.079 Uiso 0.561(9) 1 calc R U P C 1
C17F_2 C -0.0855(8) 0.0381(4) 0.2061(4) 0.072(2) Uani 0.561(9) 1 d D U P C 1
H17K_2 H -0.1173 0.0158 0.1915 0.086 Uiso 0.561(9) 1 calc R U P C 1
H17L_2 H -0.0383 0.0284 0.2279 0.086 Uiso 0.561(9) 1 calc R U P C 1
H17M_2 H -0.1170 0.0543 0.2255 0.086 Uiso 0.561(9) 1 calc R U P C 1
C19D_2 C -0.0143(5) 0.0931(5) 0.1934(7) 0.0656(18) Uani 0.439(9) 1 d D U P C 2
H19N_2 H -0.0247 0.1033 0.1588 0.079 Uiso 0.439(9) 1 calc R U P C 2
H19O_2 H -0.0362 0.1122 0.2152 0.079 Uiso 0.439(9) 1 calc R U P C 2
C19E_2 C -0.0557(7) 0.0532(4) 0.1957(6) 0.0652(18) Uani 0.439(9) 1 d D U P C 2
H19P_2 H -0.0470 0.0428 0.2303 0.078 Uiso 0.439(9) 1 calc R U P C 2
H19Q_2 H -0.0352 0.0338 0.1737 0.078 Uiso 0.439(9) 1 calc R U P C 2
C19F_2 C -0.1451(8) 0.0613(5) 0.1777(6) 0.072(3) Uani 0.439(9) 1 d D U P C 2
H19R_2 H -0.1749 0.0367 0.1783 0.087 Uiso 0.439(9) 1 calc R U P C 2
H19S_2 H -0.1642 0.0806 0.1998 0.087 Uiso 0.439(9) 1 calc R U P C 2
H19T_2 H -0.1524 0.0716 0.1436 0.087 Uiso 0.439(9) 1 calc R U P C 2
C1_3 C 0.6228(2) 0.38897(12) 0.58220(16) 0.0495(9) Uani 1 1 d D U . . .
C2_3 C 0.5506(2) 0.40645(12) 0.55876(14) 0.0444(8) Uani 1 1 d D U . . .
C3_3 C 0.4842(2) 0.38346(13) 0.53866(15) 0.0433(8) Uani 1 1 d D U . . .
H3_3 H 0.4895 0.3556 0.5392 0.052 Uiso 1 1 calc R U . . .
N4_3 N 0.4150(2) 0.39879(11) 0.51906(13) 0.0423(7) Uani 1 1 d D U . . .
C5_3 C 0.4064(2) 0.43874(13) 0.51897(16) 0.0441(8) Uani 1 1 d D U . . .
H5_3 H 0.3559 0.4497 0.5069 0.053 Uiso 1 1 calc R U . . .
C6_3 C 0.4678(2) 0.46358(14) 0.53557(16) 0.0466(9) Uani 1 1 d D U . . .
H6_3 H 0.4599 0.4913 0.5341 0.056 Uiso 1 1 calc R U . . .
C7_3 C 0.5431(2) 0.44806(13) 0.55498(15) 0.0467(9) Uani 1 1 d D U . . .
C8_3 C 0.6104(3) 0.47177(15) 0.57174(17) 0.0510(10) Uani 1 1 d D U . . .
H8_3 H 0.6072 0.4997 0.5687 0.061 Uiso 1 1 calc R U . . .
C9_3 C 0.6802(3) 0.45420(15) 0.59232(18) 0.0554(10) Uani 1 1 d D U . . .
H9_3 H 0.7254 0.4702 0.6028 0.066 Uiso 1 1 calc R U . . .
C10_3 C 0.6865(3) 0.41338(15) 0.59829(17) 0.0537(10) Uani 1 1 d D U . . .
H10_3 H 0.7352 0.4022 0.6136 0.064 Uiso 1 1 calc R U . . .
C11_3 C 0.6245(3) 0.34720(12) 0.59002(17) 0.0521(10) Uani 1 1 d D U . . .
C12_3 C 0.6162(3) 0.31266(14) 0.59609(18) 0.0550(10) Uani 1 1 d D U . . .
C13_3 C 0.6055(3) 0.27093(14) 0.60171(18) 0.0592(10) Uani 1 1 d D U . . .
C14_3 C 0.6230(4) 0.25278(17) 0.6488(2) 0.0681(13) Uani 1 1 d D U . . .
H14_3 H 0.6413 0.2686 0.6771 0.082 Uiso 1 1 calc R U . . .
C15_3 C 0.6145(4) 0.21301(17) 0.6552(2) 0.0750(14) Uani 1 1 d D U . . .
H15_3 H 0.6265 0.2012 0.6872 0.090 Uiso 1 1 calc R U . . .
C16_3 C 0.5877(4) 0.19072(15) 0.6129(2) 0.0743(13) Uani 1 1 d D U . . .
N17_3 N 0.5753(4) 0.15035(15) 0.6093(2) 0.0872(13) Uani 1 1 d D U . . .
C18_3 C 0.5497(4) 0.14149(17) 0.5594(2) 0.0845(14) Uani 1 1 d D U . . .
C19_3 C 0.5325(5) 0.1050(2) 0.5373(3) 0.0943(17) Uani 1 1 d D U . . .
H19_3 H 0.5349 0.0815 0.5565 0.113 Uiso 1 1 calc R U . . .
C20_3 C 0.5115(5) 0.1043(2) 0.4859(3) 0.0920(16) Uani 1 1 d D U . . .
H20_3 H 0.4996 0.0796 0.4699 0.110 Uiso 1 1 calc R U . . .
C21_3 C 0.5072(4) 0.13870(18) 0.4564(2) 0.0844(14) Uani 1 1 d D U . . .
C22_3 C 0.5249(4) 0.17535(18) 0.4793(2) 0.0761(14) Uani 1 1 d D U . . .
H22_3 H 0.5230 0.1988 0.4600 0.091 Uiso 1 1 calc R U . . .
C23_3 C 0.5454(4) 0.17653(17) 0.5310(2) 0.0741(13) Uani 1 1 d D U . . .
C24_3 C 0.5691(3) 0.20802(15) 0.5652(2) 0.0656(11) Uani 1 1 d D U . . .
C25_3 C 0.5783(3) 0.24834(15) 0.55957(19) 0.0604(11) Uani 1 1 d D U . . .
H25_3 H 0.5663 0.2603 0.5276 0.072 Uiso 1 1 calc R U . . .
C26_3 C 0.4897(4) 0.1371(2) 0.4031(2) 0.0828(15) Uani 1 1 d D U . . .
C27_3 C 0.4784(4) 0.1370(2) 0.3588(2) 0.0831(15) Uani 1 1 d D U . . .
C28_3 C 0.4766(4) 0.13629(18) 0.30583(19) 0.0828(14) Uani 1 1 d D U . . .
C29_3 C 0.5343(3) 0.15813(16) 0.28522(19) 0.0761(13) Uani 1 1 d D U . . .
C30_3 C 0.5900(3) 0.18304(16) 0.3149(2) 0.0690(13) Uani 1 1 d D U . . .
H30_3 H 0.5849 0.1868 0.3489 0.083 Uiso 1 1 calc R U . . .
N31_3 N 0.6485(3) 0.20126(15) 0.29767(16) 0.0681(11) Uani 1 1 d D U . . .
C32_3 C 0.6549(4) 0.19539(18) 0.24876(19) 0.0749(14) Uani 1 1 d D U . . .
H32_3 H 0.6992 0.2063 0.2365 0.090 Uiso 1 1 calc R U . . .
C33_3 C 0.6005(4) 0.17453(18) 0.2166(2) 0.0793(15) Uani 1 1 d D U . . .
H33_3 H 0.6053 0.1733 0.1823 0.095 Uiso 1 1 calc R U . . .
C34_3 C 0.5377(4) 0.15501(18) 0.2336(2) 0.0798(14) Uani 1 1 d D U . . .
C35_3 C 0.4798(4) 0.1312(2) 0.2031(2) 0.0867(16) Uani 1 1 d D U . . .
H35_3 H 0.4797 0.1297 0.1682 0.104 Uiso 1 1 calc R U . . .
C36_3 C 0.4255(5) 0.1111(2) 0.2240(2) 0.0933(17) Uani 1 1 d D U . . .
H36_3 H 0.3878 0.0952 0.2035 0.112 Uiso 1 1 calc R U . . .
C37_3 C 0.4234(4) 0.1130(2) 0.2747(2) 0.0919(17) Uani 1 1 d D U . . .
H37_3 H 0.3850 0.0982 0.2884 0.110 Uiso 1 1 calc R U . . .
C17A_3 C 0.5901(6) 0.1228(3) 0.6514(3) 0.111(2) Uani 1 1 d D U . . .
H17A_3 H 0.6205 0.1363 0.6807 0.133 Uiso 1 1 calc R U . . .
H17B_3 H 0.6221 0.1003 0.6426 0.133 Uiso 1 1 calc R U . . .
C17B_3 C 0.5131(7) 0.1078(4) 0.6645(5) 0.141(2) Uani 1 1 d D U . . .
H17C_3 H 0.4840 0.0929 0.6360 0.169 Uiso 1 1 calc R U . . .
H17D_3 H 0.4799 0.1303 0.6717 0.169 Uiso 1 1 calc R U . . .
C17C_3 C 0.5299(9) 0.0809(4) 0.7103(5) 0.161(3) Uani 1 1 d D U . . .
H17E_3 H 0.4856 0.0621 0.7099 0.193 Uiso 1 1 calc R U . . .
H17F_3 H 0.5786 0.0655 0.7087 0.193 Uiso 1 1 calc R U . . .
C17D_3 C 0.5400(9) 0.1037(4) 0.7571(5) 0.160(3) Uani 1 1 d D U . . .
H17G_3 H 0.5903 0.1183 0.7574 0.192 Uiso 1 1 calc R U . . .
H17H_3 H 0.5513 0.0836 0.7837 0.192 Uiso 1 1 calc R U . . .
C17E_3 C 0.4849(9) 0.1337(4) 0.7777(5) 0.156(3) Uani 1 1 d D U . . .
H17I_3 H 0.4684 0.1543 0.7524 0.188 Uiso 1 1 calc R U . . .
H17J_3 H 0.4368 0.1200 0.7847 0.188 Uiso 1 1 calc R U . . .
C17F_3 C 0.5267(7) 0.1521(4) 0.8240(3) 0.117(3) Uani 1 1 d D U . . .
H17K_3 H 0.4913 0.1710 0.8367 0.140 Uiso 1 1 calc R U . . .
H17L_3 H 0.5423 0.1317 0.8492 0.140 Uiso 1 1 calc R U . . .
H17M_3 H 0.5739 0.1659 0.8168 0.140 Uiso 1 1 calc R U . . .
C1_4 C 0.3980(2) 0.45794(13) 0.33876(14) 0.0452(8) Uani 1 1 d D U . . .
C2_4 C 0.3372(2) 0.44010(13) 0.36180(14) 0.0443(8) Uani 1 1 d D U . . .
C3_4 C 0.3550(2) 0.41593(13) 0.40417(15) 0.0429(8) Uani 1 1 d D U . . .
H3_4 H 0.4090 0.4105 0.4167 0.052 Uiso 1 1 calc R U . . .
N4_4 N 0.2999(2) 0.40030(12) 0.42755(13) 0.0433(7) Uani 1 1 d D U . . .
C5_4 C 0.2222(2) 0.40819(15) 0.41039(17) 0.0482(9) Uani 1 1 d D U . . .
H5_4 H 0.1831 0.3981 0.4282 0.058 Uiso 1 1 calc R U . . .
C6_4 C 0.1988(3) 0.43013(15) 0.36861(16) 0.0497(9) Uani 1 1 d D U . . .
H6_4 H 0.1440 0.4342 0.3571 0.060 Uiso 1 1 calc R U . . .
C7_4 C 0.2561(2) 0.44693(14) 0.34211(15) 0.0483(9) Uani 1 1 d D U . . .
C8_4 C 0.2368(3) 0.46982(16) 0.29871(17) 0.0556(10) Uani 1 1 d D U . . .
H8_4 H 0.1829 0.4746 0.2852 0.067 Uiso 1 1 calc R U . . .
C9_4 C 0.2959(3) 0.48527(17) 0.27592(18) 0.0581(11) Uani 1 1 d D U . . .
H9_4 H 0.2823 0.4998 0.2459 0.070 Uiso 1 1 calc R U . . .
C10_4 C 0.3762(3) 0.48000(15) 0.29611(16) 0.0521(10) Uani 1 1 d D U . . .
H10_4 H 0.4159 0.4918 0.2802 0.062 Uiso 1 1 calc R U . . .
C11_4 C 0.4787(2) 0.45405(14) 0.36238(16) 0.0447(9) Uani 1 1 d D U . . .
C12_4 C 0.5444(2) 0.45141(14) 0.38573(16) 0.0455(9) Uani 1 1 d D U . . .
C13_4 C 0.6221(2) 0.44813(13) 0.41475(15) 0.0456(8) Uani 1 1 d D U . . .
C14_4 C 0.6733(2) 0.48125(14) 0.41910(17) 0.0468(9) Uani 1 1 d D U . . .
H14_4 H 0.6574 0.5045 0.4007 0.056 Uiso 1 1 calc R U . . .
C15_4 C 0.7463(3) 0.48017(14) 0.44981(17) 0.0494(9) Uani 1 1 d D U . . .
H15_4 H 0.7801 0.5025 0.4534 0.059 Uiso 1 1 calc R U . . .
C16_4 C 0.7682(2) 0.44527(13) 0.47510(16) 0.0484(9) Uani 1 1 d D U . . .
N17_4 N 0.8372(2) 0.43670(11) 0.50803(14) 0.0514(8) Uani 1 1 d D U . . .
C18_4 C 0.8337(3) 0.39807(13) 0.52347(16) 0.0510(9) Uani 1 1 d D U . . .
C19_4 C 0.8878(3) 0.37596(15) 0.55621(18) 0.0558(10) Uani 1 1 d D U . . .
H19_4 H 0.9354 0.3875 0.5728 0.067 Uiso 1 1 calc R U . . .
C20_4 C 0.8708(3) 0.33722(15) 0.56402(18) 0.0552(10) Uani 1 1 d D U . . .
H20_4 H 0.9071 0.3221 0.5866 0.066 Uiso 1 1 calc R U . . .
C21_4 C 0.8014(3) 0.31921(13) 0.53962(16) 0.0526(9) Uani 1 1 d D U . . .
C22_4 C 0.7465(3) 0.34138(13) 0.50740(16) 0.0502(9) Uani 1 1 d D U . . .
H22_4 H 0.6992 0.3295 0.4909 0.060 Uiso 1 1 calc R U . . .
C23_4 C 0.7617(3) 0.38085(13) 0.49977(16) 0.0491(9) Uani 1 1 d D U . . .
C24_4 C 0.7196(2) 0.41159(13) 0.46974(15) 0.0470(9) Uani 1 1 d D U . . .
C25_4 C 0.6453(2) 0.41305(13) 0.43938(16) 0.0458(9) Uani 1 1 d D U . . .
H25_4 H 0.6116 0.3906 0.4357 0.055 Uiso 1 1 calc R U . . .
C26_4 C 0.7881(3) 0.27774(13) 0.54450(18) 0.0553(10) Uani 1 1 d D U . . .
C27_4 C 0.7751(3) 0.24287(12) 0.54446(18) 0.0565(11) Uani 1 1 d D U . . .
C28_4 C 0.7617(3) 0.20133(12) 0.53767(17) 0.0584(10) Uani 1 1 d D U . . .
C29_4 C 0.7471(3) 0.18589(14) 0.48784(16) 0.0570(10) Uani 1 1 d D U . . .
C30_4 C 0.7408(3) 0.21068(15) 0.44592(16) 0.0554(10) Uani 1 1 d D U . . .
H30_4 H 0.7401 0.2384 0.4510 0.066 Uiso 1 1 calc R U . . .
N31_4 N 0.7359(3) 0.19747(13) 0.39979(16) 0.0598(10) Uani 1 1 d D U . . .
C32_4 C 0.7347(4) 0.15813(16) 0.3920(2) 0.0679(13) Uani 1 1 d D U . . .
H32_4 H 0.7338 0.1487 0.3589 0.081 Uiso 1 1 calc R U . . .
C33_4 C 0.7346(4) 0.13147(17) 0.4293(2) 0.0717(13) Uani 1 1 d D U . . .
H33_4 H 0.7304 0.1041 0.4220 0.086 Uiso 1 1 calc R U . . .
C34_4 C 0.7406(3) 0.14477(15) 0.47949(19) 0.0676(12) Uani 1 1 d D U . . .
C35_4 C 0.7430(4) 0.11924(18) 0.5212(2) 0.0745(14) Uani 1 1 d D U . . .
H53_4 H 0.7364 0.0916 0.5164 0.089 Uiso 1 1 calc R U . . .
C36_4 C 0.7545(4) 0.13458(17) 0.5677(2) 0.0760(14) Uani 1 1 d D U . . .
H36_4 H 0.7551 0.1173 0.5952 0.091 Uiso 1 1 calc R U . . .
C37_4 C 0.7657(4) 0.17483(16) 0.57681(19) 0.0675(12) Uani 1 1 d D U . . .
H37_4 H 0.7761 0.1842 0.6102 0.081 Uiso 1 1 calc R U . . .
C17A_4 C 0.9016(3) 0.46517(17) 0.5220(2) 0.0586(11) Uani 1 1 d D U . . .
H17A_4 H 0.9094 0.4804 0.4920 0.070 Uiso 1 1 calc R U . . .
H17B_4 H 0.9512 0.4506 0.5338 0.070 Uiso 1 1 calc R U . . .
C17B_4 C 0.8855(4) 0.49374(19) 0.5625(2) 0.0686(13) Uani 1 1 d D U . . .
H17C_4 H 0.9212 0.5168 0.5632 0.082 Uiso 1 1 calc R U . . .
H17D_4 H 0.8303 0.5033 0.5548 0.082 Uiso 1 1 calc R U . . .
C17C_4 C 0.8982(4) 0.4742(2) 0.6124(3) 0.0766(14) Uani 1 1 d D U . . .
H17E_4 H 0.8756 0.4473 0.6088 0.092 Uiso 1 1 calc R U . . .
H17F_4 H 0.8692 0.4892 0.6350 0.092 Uiso 1 1 calc R U . . .
C17D_4 C 0.9857(4) 0.4714(2) 0.6360(3) 0.0831(15) Uani 1 1 d D U . . .
H17G_4 H 0.9925 0.4499 0.6610 0.100 Uiso 1 1 calc R U . . .
H17H_4 H 1.0180 0.4650 0.6100 0.100 Uiso 1 1 calc R U . . .
C17E_4 C 1.0131(5) 0.5082(3) 0.6600(3) 0.0916(18) Uani 1 1 d D U . . .
H17I_4 H 0.9847 0.5126 0.6886 0.110 Uiso 1 1 calc R U . . .
H17J_4 H 0.9988 0.5300 0.6360 0.110 Uiso 1 1 calc R U . . .
C17F_4 C 1.1025(6) 0.5100(3) 0.6789(4) 0.123(3) Uani 1 1 d D U . . .
H17K_4 H 1.1160 0.5357 0.6945 0.147 Uiso 1 1 calc R U . . .
H17L_4 H 1.1173 0.4890 0.7035 0.147 Uiso 1 1 calc R U . . .
H17M_4 H 1.1314 0.5064 0.6508 0.147 Uiso 1 1 calc R U . . .
S1_5 S 0.48736(16) 0.31174(8) 0.42318(10) 0.0428(7) Uani 0.633(5) 1 d D U P D 1
O2_5 O 0.5368(4) 0.3221(3) 0.4701(3) 0.076(2) Uani 0.633(5) 1 d D U P D 1
O3_5 O 0.4585(5) 0.3449(3) 0.3952(3) 0.081(2) Uani 0.633(5) 1 d D U P D 1
O4_5 O 0.4348(7) 0.2814(4) 0.4295(4) 0.070(3) Uani 0.633(5) 1 d D U P D 1
C5_5 C 0.5658(10) 0.2891(5) 0.3878(6) 0.058(3) Uani 0.633(5) 1 d D U P D 1
F6_5 F 0.5268(4) 0.2788(3) 0.3442(3) 0.092(2) Uani 0.633(5) 1 d D U P D 1
F7_5 F 0.5948(6) 0.2595(3) 0.4138(3) 0.107(3) Uani 0.633(5) 1 d D U P D 1
F8_5 F 0.6165(6) 0.3162(3) 0.3825(4) 0.082(3) Uani 0.633(5) 1 d D U P D 1
S1_6 S 0.5681(5) 0.2889(2) 0.3939(2) 0.0527(15) Uani 0.367(5) 1 d D U P D 2
O2_6 O 0.5432(7) 0.2555(4) 0.3658(5) 0.064(3) Uani 0.367(5) 1 d D U P D 2
O3_6 O 0.6206(6) 0.2805(4) 0.4374(4) 0.061(3) Uani 0.367(5) 1 d D U P D 2
O4_6 O 0.5976(13) 0.3170(6) 0.3646(7) 0.069(4) Uani 0.367(5) 1 d D U P D 2
C5_6 C 0.4759(12) 0.3116(5) 0.4176(6) 0.053(3) Uani 0.367(5) 1 d D U P D 2
F6_6 F 0.4277(5) 0.3177(4) 0.3752(3) 0.072(3) Uani 0.367(5) 1 d D U P D 2
F7_6 F 0.5052(6) 0.3430(3) 0.4419(5) 0.075(3) Uani 0.367(5) 1 d D U P D 2
F8_6 F 0.4554(10) 0.2841(5) 0.4461(5) 0.068(3) Uani 0.367(5) 1 d D U P D 2
S1_7 S 0.89561(10) 0.17806(5) 0.29281(6) 0.0683(4) Uani 1 1 d D U . . .
O2_7 O 0.9014(4) 0.21253(18) 0.3243(2) 0.1035(18) Uani 1 1 d D U . . .
O3_7 O 0.8189(3) 0.1611(2) 0.2813(2) 0.1090(19) Uani 1 1 d D U . . .
O4_7 O 0.9413(3) 0.18031(14) 0.25336(15) 0.0740(11) Uani 1 1 d D U . . .
C5_7 C 0.9495(4) 0.1408(2) 0.3340(2) 0.0753(15) Uani 1 1 d D U . . .
F6_7 F 1.0238(2) 0.15094(13) 0.34799(15) 0.0845(11) Uani 1 1 d D U . . .
F7_7 F 0.9495(4) 0.10576(13) 0.31064(18) 0.1106(16) Uani 1 1 d D U . . .
F8_7 F 0.9182(4) 0.1354(2) 0.37518(17) 0.127(2) Uani 1 1 d D U . . .
S1_8 S 0.17360(7) 0.40955(4) 0.54977(5) 0.0549(3) Uani 1 1 d D U . . .
O2_8 O 0.1157(2) 0.43999(13) 0.53697(16) 0.0652(10) Uani 1 1 d D U . . .
O3_8 O 0.2541(2) 0.42160(13) 0.55789(19) 0.0727(11) Uani 1 1 d D U . . .
O4_8 O 0.1622(3) 0.37460(16) 0.5189(2) 0.0848(14) Uani 1 1 d D U . . .
C5_8 C 0.1537(4) 0.3919(3) 0.6092(3) 0.0937(19) Uani 1 1 d D U . . .
F6_8 F 0.1607(4) 0.4198(3) 0.64276(19) 0.157(3) Uani 1 1 d D U . . .
F7_8 F 0.0798(3) 0.3781(2) 0.6041(2) 0.131(2) Uani 1 1 d D U . . .
F8_8 F 0.2037(3) 0.3632(2) 0.6271(2) 0.136(2) Uani 1 1 d D U . . .
S1_9 S 0.1846(2) 0.48635(9) 0.08262(16) 0.0799(10) Uani 0.5 1 d D U P E 1
O2_9 O 0.1668(8) 0.4834(4) 0.1285(5) 0.115(3) Uani 0.5 1 d D U P E 1
O3_9 O 0.1318(10) 0.4965(4) 0.0402(5) 0.153(6) Uani 0.5 1 d D U P E 1
O4_9 O 0.2563(7) 0.4674(3) 0.0854(4) 0.103(3) Uani 0.5 1 d D U P E 1
C5_9 C 0.2101(7) 0.5344(3) 0.1134(4) 0.081(2) Uani 0.5 1 d D U P E 1
F6_9 F 0.2522(8) 0.5528(3) 0.0818(4) 0.123(3) Uani 0.5 1 d D U P E 1
F7_9 F 0.2562(4) 0.53077(19) 0.1564(2) 0.0625(15) Uani 0.5 1 d D U P E 1
F8_9 F 0.1473(5) 0.5562(2) 0.1129(5) 0.111(3) Uani 0.5 1 d D U P E 1
O1_11 O 0.0680(3) 0.22456(14) 0.52914(15) 0.0513(11) Uani 0.780(5) 1 d D U P A 1
C2_11 C 0.0519(5) 0.1831(2) 0.5234(3) 0.0666(18) Uani 0.780(5) 1 d D U P A 1
H1_11 H 0.0866 0.1680 0.5500 0.080 Uiso 0.780(5) 1 calc R U P A 1
C3_11 C 0.0716(11) 0.1716(4) 0.4711(5) 0.134(5) Uani 0.780(5) 1 d D U P A 1
H2A_11 H 0.0457 0.1901 0.4460 0.201 Uiso 0.780(5) 1 calc R U P A 1
H2B_11 H 0.0524 0.1448 0.4626 0.201 Uiso 0.780(5) 1 calc R U P A 1
H2C_11 H 0.1290 0.1725 0.4719 0.201 Uiso 0.780(5) 1 calc R U P A 1
C4_11 C -0.0355(7) 0.1736(5) 0.5252(5) 0.126(5) Uani 0.780(5) 1 d D U P A 1
H3A_11 H -0.0528 0.1880 0.5528 0.190 Uiso 0.780(5) 1 calc R U P A 1
H3B_11 H -0.0415 0.1452 0.5302 0.190 Uiso 0.780(5) 1 calc R U P A 1
H3C_11 H -0.0680 0.1815 0.4937 0.190 Uiso 0.780(5) 1 calc R U P A 1
C5_11 C 0.0831(4) 0.2367(2) 0.5803(2) 0.0589(16) Uani 0.780(5) 1 d D U P A 1
H4A_11 H 0.0558 0.2174 0.5996 0.071 Uiso 0.780(5) 1 calc R U P A 1
C6_11 C 0.1646(6) 0.2360(4) 0.6009(4) 0.103(3) Uani 0.780(5) 1 d D U P A 1
H5A_11 H 0.1713 0.2445 0.6358 0.123 Uiso 0.780(5) 1 calc R U P A 1
H5B_11 H 0.1850 0.2091 0.5992 0.123 Uiso 0.780(5) 1 calc R U P A 1
H5C_11 H 0.1938 0.2538 0.5820 0.123 Uiso 0.780(5) 1 calc R U P A 1
C7_11 C 0.0419(9) 0.2744(4) 0.5816(5) 0.136(5) Uani 0.780(5) 1 d D U P A 1
H6A_11 H -0.0136 0.2713 0.5664 0.164 Uiso 0.780(5) 1 calc R U P A 1
H6B_11 H 0.0447 0.2830 0.6163 0.164 Uiso 0.780(5) 1 calc R U P A 1
H6C_11 H 0.0671 0.2942 0.5630 0.164 Uiso 0.780(5) 1 calc R U P A 1
O1_12 O 0.6825(8) 0.0440(5) 0.3533(4) 0.125(4) Uani 0.5 1 d D U P . .
C2_12 C 0.7168(11) 0.0526(6) 0.3092(5) 0.115(4) Uani 0.5 1 d D U P . .
H1_12 H 0.7085 0.0276 0.2896 0.138 Uiso 0.5 1 calc R U P . .
C3_12 C 0.6870(12) 0.0806(4) 0.2757(7) 0.111(6) Uani 0.5 1 d D U P . .
H2A_12 H 0.6296 0.0772 0.2671 0.134 Uiso 0.5 1 calc R U P . .
H2B_12 H 0.6987 0.1068 0.2903 0.134 Uiso 0.5 1 calc R U P . .
H2C_12 H 0.7114 0.0779 0.2456 0.134 Uiso 0.5 1 calc R U P . .
C4_12 C 0.8004(11) 0.0530(6) 0.3262(7) 0.115(6) Uani 0.5 1 d D U P . .
H3A_12 H 0.8145 0.0315 0.3501 0.138 Uiso 0.5 1 calc R U P . .
H3B_12 H 0.8284 0.0495 0.2977 0.138 Uiso 0.5 1 calc R U P . .
H3C_12 H 0.8157 0.0783 0.3424 0.138 Uiso 0.5 1 calc R U P . .
C5_12 C 0.6001(11) 0.0344(8) 0.3524(8) 0.144(5) Uani 0.5 1 d D U P . .
H4_12 H 0.5671 0.0581 0.3417 0.173 Uiso 0.5 1 calc R U P . .
C6_12 C 0.569(2) 0.0004(9) 0.3205(10) 0.187(9) Uani 0.5 1 d D U P . .
H5A_12 H 0.5132 -0.0036 0.3226 0.224 Uiso 0.5 1 calc R U P . .
H5B_12 H 0.5753 0.0057 0.2859 0.224 Uiso 0.5 1 calc R U P . .
H5C_12 H 0.5992 -0.0234 0.3321 0.224 Uiso 0.5 1 calc R U P . .
C7_12 C 0.5941(18) 0.0249(9) 0.4075(8) 0.166(8) Uani 0.5 1 d D U P . .
H6A_12 H 0.5393 0.0179 0.4102 0.199 Uiso 0.5 1 calc R U P . .
H6B_12 H 0.6289 0.0027 0.4189 0.199 Uiso 0.5 1 calc R U P . .
H6C_12 H 0.6101 0.0480 0.4283 0.199 Uiso 0.5 1 calc R U P . .

loop_
_atom_site_aniso_label
_atom_site_aniso_U_11
_atom_site_aniso_U_22
_atom_site_aniso_U_33
_atom_site_aniso_U_23
_atom_site_aniso_U_13
_atom_site_aniso_U_12
Pd1_16 0.03585(18) 0.0562(2) 0.03072(17) -0.00272(13) 0.00277(12) -0.00300(13)
Pd2_16 0.0595(3) 0.0749(3) 0.0373(2) -0.00927(18) 0.00137(17) 0.0163(2)
C1_1 0.064(2) 0.061(2) 0.0378(19) -0.0058(17) 0.0024(17) -0.0006(19)
C2_1 0.051(2) 0.057(2) 0.0387(18) -0.0039(17) 0.0006(16) -0.0012(17)
C3_1 0.043(2) 0.058(2) 0.0357(18) -0.0033(17) 0.0032(15) 0.0005(17)
N4_1 0.0411(17) 0.061(2) 0.0350(16) -0.0026(15) 0.0031(13) -0.0025(15)
C5_1 0.0412(19) 0.063(2) 0.0376(19) -0.0019(17) 0.0043(15) -0.0031(17)
C6_1 0.047(2) 0.061(2) 0.042(2) -0.0029(18) 0.0043(17) -0.0052(18)
C7_1 0.053(2) 0.060(2) 0.044(2) -0.0054(18) 0.0020(17) -0.0068(18)
C8_1 0.069(3) 0.065(3) 0.052(2) -0.007(2) 0.000(2) -0.018(2)
C9_1 0.087(3) 0.071(3) 0.052(2) -0.008(2) -0.003(2) -0.020(2)
C10_1 0.086(3) 0.069(3) 0.042(2) -0.009(2) 0.003(2) -0.011(2)
C11_1 0.063(2) 0.067(2) 0.0344(19) -0.0067(18) 0.0040(18) 0.002(2)
C12_1 0.062(2) 0.072(3) 0.038(2) -0.0057(19) 0.0062(18) 0.003(2)
C13_1 0.059(2) 0.073(2) 0.0387(19) -0.0005(18) 0.0065(17) 0.002(2)
C14_1 0.058(2) 0.082(3) 0.049(2) 0.003(2) -0.001(2) -0.001(2)
C15_1 0.063(3) 0.082(3) 0.049(2) 0.011(2) -0.004(2) -0.001(2)
C16_1 0.063(2) 0.070(2) 0.043(2) 0.0044(19) -0.0007(18) 0.001(2)
N17_1 0.073(2) 0.075(2) 0.0490(19) 0.0092(18) -0.0075(18) -0.0052(19)
C18_1 0.065(2) 0.068(2) 0.045(2) 0.0023(19) -0.0037(19) 0.000(2)
C19_1 0.069(3) 0.072(3) 0.055(2) 0.005(2) -0.005(2) -0.006(2)
C20_1 0.066(3) 0.073(3) 0.055(2) 0.000(2) -0.002(2) -0.004(2)
C21_1 0.055(2) 0.067(2) 0.044(2) -0.0055(18) 0.0036(17) 0.0059(19)
C22_1 0.056(2) 0.064(2) 0.039(2) -0.0037(18) 0.0079(18) 0.0100(19)
C23_1 0.056(2) 0.065(2) 0.0383(18) -0.0072(17) 0.0061(17) 0.0072(18)
C24_1 0.056(2) 0.065(2) 0.0356(18) -0.0046(17) 0.0061(16) 0.0066(18)
C25_1 0.060(2) 0.068(2) 0.0354(19) -0.0043(18) 0.0057(18) 0.007(2)
C26_1 0.052(2) 0.073(3) 0.047(2) -0.004(2) 0.0068(18) 0.007(2)
C27_1 0.050(2) 0.078(3) 0.043(2) -0.002(2) 0.0122(18) 0.006(2)
C28_1 0.045(2) 0.083(2) 0.0412(19) 0.0021(19) 0.0124(16) 0.0097(19)
C29_1 0.0431(19) 0.087(2) 0.0372(18) 0.0019(19) 0.0092(16) 0.0109(19)
C30_1 0.044(2) 0.083(3) 0.0380(19) -0.001(2) 0.0073(16) 0.014(2)
N31_1 0.047(2) 0.083(2) 0.0406(18) -0.0005(18) 0.0047(15) 0.0159(18)
C32_1 0.051(2) 0.086(3) 0.046(2) 0.000(2) 0.0065(19) 0.017(2)
C33_1 0.048(2) 0.091(3) 0.044(2) 0.003(2) 0.0047(18) 0.014(2)
C34_1 0.044(2) 0.091(3) 0.0396(19) 0.0059(19) 0.0083(16) 0.0112(19)
C35_1 0.046(2) 0.094(3) 0.044(2) 0.004(2) 0.0074(18) 0.008(2)
C36_1 0.045(2) 0.092(3) 0.049(2) 0.001(2) 0.0106(18) 0.002(2)
C37_1 0.047(2) 0.087(3) 0.045(2) 0.002(2) 0.0105(18) 0.003(2)
C17A_1 0.088(3) 0.083(3) 0.059(3) 0.009(3) -0.005(3) -0.006(3)
C17B_1 0.103(4) 0.088(3) 0.070(3) 0.006(3) -0.007(3) -0.003(3)
C17C_1 0.138(5) 0.101(4) 0.087(4) 0.008(4) -0.009(4) -0.006(4)
C17D_1 0.164(6) 0.113(5) 0.097(5) 0.010(4) 0.000(4) -0.014(5)
C17E_1 0.173(6) 0.127(5) 0.107(5) 0.011(4) 0.005(5) -0.017(5)
C17F_1 0.217(10) 0.168(9) 0.125(9) 0.025(8) 0.023(9) -0.042(9)
C18A_1 0.090(4) 0.084(3) 0.061(3) 0.010(3) -0.007(3) -0.006(3)
C18B_1 0.097(4) 0.090(4) 0.064(4) 0.011(4) -0.002(4) -0.008(4)
C18C_1 0.117(6) 0.103(6) 0.075(5) 0.011(5) 0.001(5) -0.010(5)
C18D_1 0.139(6) 0.115(6) 0.089(6) 0.011(6) 0.002(6) -0.013(6)
C18E_1 0.158(6) 0.122(6) 0.099(6) 0.011(5) 0.004(6) -0.014(6)
C18F_1 0.162(8) 0.120(7) 0.101(7) 0.012(7) 0.006(7) -0.015(7)
C1_2 0.057(2) 0.064(2) 0.053(2) 0.0037(19) 0.0156(18) 0.0004(19)
C2_2 0.0448(19) 0.065(2) 0.0427(19) 0.0025(17) 0.0101(16) -0.0019(17)
C3_2 0.0402(19) 0.063(2) 0.0343(18) -0.0028(17) 0.0049(15) -0.0031(17)
N4_2 0.0388(17) 0.0602(19) 0.0347(16) -0.0034(15) 0.0046(13) -0.0035(15)
C5_2 0.043(2) 0.064(2) 0.0347(18) -0.0054(17) 0.0049(15) -0.0046(18)
C6_2 0.047(2) 0.074(2) 0.0372(19) -0.0038(19) 0.0075(16) -0.0027(19)
C7_2 0.052(2) 0.074(2) 0.0381(18) 0.0069(18) 0.0107(16) -0.0005(19)
C8_2 0.072(3) 0.081(3) 0.042(2) 0.009(2) 0.014(2) 0.007(2)
C9_2 0.083(3) 0.079(3) 0.054(2) 0.016(2) 0.020(2) 0.006(3)
C10_2 0.076(3) 0.071(3) 0.060(3) 0.009(2) 0.019(2) 0.002(2)
C11_2 0.060(2) 0.057(2) 0.063(2) 0.001(2) 0.015(2) -0.002(2)
C12_2 0.065(3) 0.057(2) 0.069(3) -0.003(2) 0.010(2) -0.004(2)
C13_2 0.069(2) 0.062(2) 0.066(2) -0.007(2) 0.003(2) -0.008(2)
C14_2 0.082(3) 0.073(3) 0.072(3) -0.008(2) 0.003(3) -0.017(3)
C15_2 0.084(3) 0.081(3) 0.076(3) -0.012(3) -0.001(3) -0.024(3)
C16_2 0.081(3) 0.079(3) 0.070(3) -0.015(2) -0.007(2) -0.020(2)
N17_2 0.083(3) 0.085(3) 0.071(2) -0.017(2) -0.008(2) -0.021(2)
C18_2 0.074(3) 0.081(3) 0.060(2) -0.017(2) -0.010(2) -0.011(2)
C19_2 0.074(3) 0.085(3) 0.057(3) -0.016(2) -0.014(2) -0.004(2)
C20_2 0.067(3) 0.081(3) 0.051(2) -0.015(2) -0.013(2) 0.009(2)
C21_2 0.064(2) 0.069(2) 0.048(2) -0.0125(19) -0.0085(19) 0.006(2)
C22_2 0.066(3) 0.068(3) 0.048(2) -0.013(2) -0.009(2) 0.000(2)
C23_2 0.069(2) 0.071(2) 0.055(2) -0.013(2) -0.009(2) -0.004(2)
C24_2 0.071(2) 0.069(2) 0.061(2) -0.011(2) -0.005(2) -0.010(2)
C25_2 0.069(3) 0.063(3) 0.061(3) -0.011(2) -0.001(2) -0.008(2)
C26_2 0.067(3) 0.068(3) 0.042(2) -0.010(2) -0.007(2) 0.012(2)
C27_2 0.073(3) 0.069(3) 0.038(2) -0.011(2) -0.001(2) 0.012(2)
C28_2 0.078(3) 0.067(2) 0.0363(18) -0.0111(18) 0.0074(18) 0.010(2)
C29_2 0.073(2) 0.070(2) 0.0355(18) -0.0086(18) 0.0154(18) 0.004(2)
C30_2 0.058(2) 0.071(3) 0.0353(19) -0.0074(19) 0.0063(17) 0.006(2)
N31_2 0.059(2) 0.084(3) 0.0412(19) -0.0078(19) 0.0099(17) 0.007(2)
C32_2 0.064(3) 0.099(3) 0.050(2) -0.011(2) 0.016(2) -0.001(2)
C33_2 0.074(3) 0.097(3) 0.053(2) -0.010(2) 0.025(2) -0.009(3)
C34_2 0.081(3) 0.079(3) 0.045(2) -0.010(2) 0.023(2) -0.006(2)
C35_2 0.100(3) 0.076(3) 0.049(2) -0.005(2) 0.026(2) -0.011(3)
C36_2 0.108(3) 0.070(3) 0.045(2) -0.005(2) 0.014(2) 0.002(3)
C37_2 0.097(3) 0.069(3) 0.041(2) -0.006(2) 0.009(2) 0.010(2)
C17A_2 0.082(3) 0.088(3) 0.072(3) -0.019(3) -0.004(3) -0.015(3)
C17B_2 0.073(3) 0.081(3) 0.057(3) -0.011(2) 0.003(2) -0.013(2)
C17C_2 0.070(3) 0.073(3) 0.052(2) -0.005(2) 0.003(2) -0.015(2)
C17D_2 0.065(3) 0.074(3) 0.056(3) -0.006(3) 0.011(3) -0.015(3)
C17E_2 0.065(3) 0.075(4) 0.058(3) -0.004(3) 0.010(3) -0.018(3)
C17F_2 0.070(5) 0.080(5) 0.065(5) -0.002(4) 0.011(4) -0.019(4)
C19D_2 0.065(3) 0.074(3) 0.058(4) -0.006(3) 0.011(3) -0.015(3)
C19E_2 0.064(3) 0.073(4) 0.058(4) -0.004(3) 0.010(3) -0.015(3)
C19F_2 0.067(5) 0.078(5) 0.068(5) -0.002(5) 0.000(5) -0.008(5)
C1_3 0.0393(18) 0.076(2) 0.0332(17) -0.0062(17) 0.0055(14) -0.0003(17)
C2_3 0.0388(17) 0.065(2) 0.0295(16) -0.0071(16) 0.0055(14) -0.0024(16)
C3_3 0.0382(18) 0.061(2) 0.0309(17) -0.0042(16) 0.0055(14) -0.0010(16)
N4_3 0.0368(16) 0.0579(19) 0.0322(15) -0.0042(14) 0.0053(12) 0.0001(14)
C5_3 0.0396(19) 0.058(2) 0.0352(18) -0.0053(16) 0.0076(15) 0.0013(16)
C6_3 0.0430(19) 0.061(2) 0.0360(18) -0.0055(17) 0.0081(15) -0.0010(17)
C7_3 0.0419(18) 0.066(2) 0.0330(17) -0.0085(16) 0.0085(14) -0.0053(17)
C8_3 0.042(2) 0.072(2) 0.0399(19) -0.0093(19) 0.0081(16) -0.0094(19)
C9_3 0.042(2) 0.079(3) 0.044(2) -0.011(2) 0.0046(17) -0.010(2)
C10_3 0.039(2) 0.082(3) 0.0387(19) -0.007(2) 0.0021(16) -0.0035(19)
C11_3 0.038(2) 0.080(3) 0.0362(19) -0.0030(19) 0.0014(16) 0.0026(19)
C12_3 0.043(2) 0.081(3) 0.040(2) 0.000(2) 0.0023(17) 0.002(2)
C13_3 0.047(2) 0.079(2) 0.050(2) 0.000(2) -0.0001(17) 0.0005(19)
C14_3 0.061(3) 0.085(3) 0.054(2) 0.002(2) -0.004(2) -0.004(2)
C15_3 0.066(3) 0.089(3) 0.065(3) 0.009(3) -0.006(2) -0.002(3)
C16_3 0.067(2) 0.082(3) 0.070(3) 0.005(2) 0.001(2) 0.002(2)
N17_3 0.082(3) 0.087(3) 0.088(3) 0.011(2) 0.001(2) 0.006(2)
C18_3 0.078(3) 0.083(3) 0.089(3) -0.005(3) 0.003(3) 0.002(2)
C19_3 0.092(3) 0.085(3) 0.102(4) -0.008(3) 0.006(3) -0.002(3)
C20_3 0.090(3) 0.083(3) 0.101(4) -0.022(3) 0.011(3) -0.007(3)
C21_3 0.076(3) 0.083(3) 0.093(3) -0.021(3) 0.009(3) -0.009(2)
C22_3 0.067(3) 0.078(3) 0.081(3) -0.016(3) 0.005(3) -0.004(2)
C23_3 0.063(2) 0.079(3) 0.078(3) -0.008(2) 0.005(2) -0.001(2)
C24_3 0.055(2) 0.077(2) 0.063(2) -0.001(2) 0.003(2) 0.000(2)
C25_3 0.048(2) 0.077(3) 0.054(2) 0.000(2) -0.0001(19) 0.002(2)
C26_3 0.075(3) 0.082(3) 0.090(3) -0.027(3) 0.010(3) -0.006(3)
C27_3 0.078(3) 0.082(3) 0.087(3) -0.031(3) 0.006(3) -0.002(3)
C28_3 0.081(3) 0.083(3) 0.079(3) -0.033(2) -0.004(2) 0.009(2)
C29_3 0.082(3) 0.076(3) 0.062(2) -0.026(2) -0.011(2) 0.022(2)
C30_3 0.080(3) 0.070(3) 0.051(2) -0.020(2) -0.006(2) 0.021(2)
N31_3 0.084(3) 0.073(3) 0.042(2) -0.0126(19) -0.0054(19) 0.022(2)
C32_3 0.096(3) 0.079(3) 0.044(2) -0.011(2) -0.005(2) 0.023(3)
C33_3 0.101(3) 0.084(3) 0.046(2) -0.021(2) -0.010(2) 0.028(3)
C34_3 0.091(3) 0.083(3) 0.057(2) -0.025(2) -0.012(2) 0.026(2)
C35_3 0.092(3) 0.095(3) 0.066(3) -0.032(3) -0.010(3) 0.022(3)
C36_3 0.092(4) 0.100(4) 0.081(3) -0.035(3) -0.008(3) 0.008(3)
C37_3 0.087(3) 0.097(3) 0.085(3) -0.039(3) -0.004(3) 0.003(3)
C17A_3 0.106(4) 0.109(4) 0.112(4) 0.021(3) 0.003(4) 0.016(3)
C17B_3 0.141(5) 0.144(5) 0.132(5) 0.037(4) 0.000(4) 0.018(4)
C17C_3 0.165(5) 0.162(5) 0.144(5) 0.039(5) -0.009(5) 0.020(5)
C17D_3 0.167(6) 0.162(6) 0.136(5) 0.036(5) -0.024(5) 0.016(5)
C17E_3 0.162(6) 0.167(6) 0.123(5) 0.039(5) -0.028(5) 0.006(5)
C17F_3 0.118(6) 0.158(7) 0.079(5) 0.003(5) 0.033(5) -0.013(6)
C1_4 0.0429(18) 0.057(2) 0.0357(17) -0.0030(16) 0.0054(15) -0.0005(16)
C2_4 0.0417(18) 0.057(2) 0.0332(16) -0.0040(15) 0.0038(14) 0.0002(16)
C3_4 0.0361(18) 0.055(2) 0.0366(18) -0.0027(16) 0.0023(14) 0.0003(16)
N4_4 0.0346(16) 0.0585(19) 0.0358(16) -0.0025(14) 0.0020(13) -0.0005(14)
C5_4 0.0357(18) 0.065(2) 0.043(2) 0.0004(18) 0.0033(16) 0.0001(17)
C6_4 0.0394(19) 0.065(2) 0.042(2) -0.0008(18) -0.0012(16) 0.0015(18)
C7_4 0.0414(19) 0.062(2) 0.0389(18) -0.0026(17) -0.0007(15) 0.0009(17)
C8_4 0.048(2) 0.071(3) 0.044(2) 0.004(2) -0.0036(18) 0.004(2)
C9_4 0.055(2) 0.072(3) 0.044(2) 0.010(2) -0.0021(18) 0.002(2)
C10_4 0.049(2) 0.065(2) 0.041(2) 0.0030(18) 0.0049(17) -0.0010(19)
C11_4 0.0423(19) 0.055(2) 0.0372(18) -0.0021(16) 0.0082(15) -0.0009(17)
C12_4 0.0436(19) 0.054(2) 0.0392(19) -0.0024(17) 0.0086(16) -0.0009(17)
C13_4 0.0398(18) 0.058(2) 0.0389(18) -0.0052(16) 0.0076(15) 0.0020(16)
C14_4 0.0398(19) 0.056(2) 0.046(2) -0.0045(17) 0.0084(16) 0.0023(17)
C15_4 0.0402(19) 0.060(2) 0.048(2) -0.0081(18) 0.0074(17) -0.0009(17)
C16_4 0.0396(18) 0.063(2) 0.0431(18) -0.0097(17) 0.0072(15) 0.0026(16)
N17_4 0.0402(17) 0.068(2) 0.0449(17) -0.0080(16) 0.0042(14) 0.0010(15)
C18_4 0.0426(19) 0.070(2) 0.0392(18) -0.0084(17) 0.0042(15) 0.0059(18)
C19_4 0.045(2) 0.077(3) 0.043(2) -0.002(2) 0.0011(17) 0.008(2)
C20_4 0.049(2) 0.076(3) 0.040(2) -0.0023(19) 0.0041(17) 0.011(2)
C21_4 0.053(2) 0.069(2) 0.0352(18) -0.0006(17) 0.0056(16) 0.0112(18)
C22_4 0.048(2) 0.066(2) 0.0361(18) -0.0023(18) 0.0054(16) 0.0065(18)
C23_4 0.0440(19) 0.066(2) 0.0372(18) -0.0063(17) 0.0059(15) 0.0048(17)
C24_4 0.0431(18) 0.060(2) 0.0376(17) -0.0085(16) 0.0062(15) 0.0034(16)
C25_4 0.0405(19) 0.058(2) 0.0387(19) -0.0068(17) 0.0060(15) -0.0013(17)
C26_4 0.056(2) 0.072(2) 0.0369(19) -0.0020(19) 0.0049(17) 0.013(2)
C27_4 0.060(2) 0.072(2) 0.038(2) 0.0005(19) 0.0069(18) 0.015(2)
C28_4 0.061(2) 0.068(2) 0.046(2) 0.0001(19) 0.0072(18) 0.015(2)
C29_4 0.056(2) 0.065(2) 0.049(2) -0.0027(19) 0.0052(18) 0.0145(19)
C30_4 0.054(2) 0.064(2) 0.046(2) -0.0068(19) 0.0018(18) 0.011(2)
N31_4 0.065(2) 0.066(2) 0.0448(19) -0.0084(17) -0.0006(17) 0.0168(19)
C32_4 0.076(3) 0.070(3) 0.053(2) -0.010(2) -0.004(2) 0.017(2)
C33_4 0.078(3) 0.069(3) 0.064(3) -0.011(2) -0.002(2) 0.015(2)
C34_4 0.072(3) 0.067(2) 0.061(2) -0.002(2) 0.002(2) 0.013(2)
C35_4 0.084(3) 0.068(3) 0.069(3) 0.006(2) 0.006(3) 0.012(2)
C36_4 0.088(3) 0.075(3) 0.064(3) 0.013(2) 0.009(3) 0.013(3)
C37_4 0.077(3) 0.073(3) 0.051(2) 0.005(2) 0.008(2) 0.016(2)
C17A_4 0.042(2) 0.074(3) 0.059(2) -0.012(2) 0.0042(19) -0.003(2)
C17B_4 0.051(2) 0.081(3) 0.070(3) -0.009(2) 0.001(2) -0.003(2)
C17C_4 0.057(3) 0.088(3) 0.081(3) 0.000(3) 0.000(2) -0.002(2)
C17D_4 0.062(3) 0.101(3) 0.082(3) 0.006(3) -0.001(3) -0.001(3)
C17E_4 0.076(3) 0.107(4) 0.087(4) 0.007(3) -0.002(3) 0.007(3)
C17F_4 0.108(6) 0.127(6) 0.119(6) 0.009(5) -0.024(5) -0.044(5)
S1_5 0.0385(11) 0.0518(13) 0.0385(11) -0.0017(9) 0.0070(8) 0.0035(8)
O2_5 0.057(4) 0.118(6) 0.049(3) -0.031(4) 0.000(3) 0.008(4)
O3_5 0.089(5) 0.088(5) 0.073(5) 0.025(4) 0.033(4) 0.039(4)
O4_5 0.066(6) 0.080(5) 0.069(6) -0.022(4) 0.030(5) -0.024(4)
C5_5 0.058(6) 0.072(6) 0.048(5) -0.018(5) 0.015(4) 0.007(4)
F6_5 0.070(4) 0.147(7) 0.058(4) -0.055(4) 0.011(3) -0.006(4)
F7_5 0.115(6) 0.111(5) 0.107(6) 0.024(5) 0.054(5) 0.060(5)
F8_5 0.060(5) 0.102(5) 0.092(7) -0.038(5) 0.037(5) -0.015(4)
S1_6 0.054(3) 0.070(3) 0.033(2) -0.008(2) 0.0029(18) 0.003(2)
O2_6 0.059(6) 0.070(6) 0.059(7) -0.029(5) -0.007(5) 0.006(5)
O3_6 0.050(5) 0.078(7) 0.049(5) -0.014(5) -0.016(4) 0.016(5)
O4_6 0.063(10) 0.086(8) 0.064(9) 0.009(8) 0.025(7) 0.011(6)
C5_6 0.046(6) 0.068(7) 0.042(6) -0.005(5) 0.004(5) 0.005(5)
F6_6 0.051(5) 0.116(8) 0.049(5) 0.010(5) 0.004(3) 0.020(5)
F7_6 0.056(5) 0.080(6) 0.095(7) -0.038(6) 0.036(5) -0.013(4)
F8_6 0.056(7) 0.082(7) 0.065(8) 0.007(6) 0.008(5) 0.000(5)
S1_7 0.0652(9) 0.0879(10) 0.0517(7) -0.0124(7) 0.0086(6) 0.0033(7)
O2_7 0.111(4) 0.113(4) 0.088(4) -0.038(3) 0.018(3) 0.027(3)
O3_7 0.073(3) 0.145(5) 0.100(4) 0.002(4) -0.012(3) -0.013(3)
O4_7 0.090(3) 0.086(3) 0.046(2) -0.0042(19) 0.013(2) 0.010(2)
C5_7 0.084(4) 0.095(4) 0.047(3) 0.000(3) 0.009(3) -0.018(3)
F6_7 0.078(2) 0.102(3) 0.067(2) 0.010(2) -0.0069(18) -0.006(2)
F7_7 0.162(5) 0.076(3) 0.085(3) 0.004(2) -0.009(3) -0.016(3)
F8_7 0.126(4) 0.203(6) 0.053(2) 0.018(3) 0.022(2) -0.047(4)
S1_8 0.0412(6) 0.0662(8) 0.0567(7) -0.0046(6) 0.0063(5) 0.0012(5)
O2_8 0.0441(19) 0.077(2) 0.071(2) -0.008(2) -0.0023(17) 0.0035(17)
O3_8 0.046(2) 0.079(3) 0.096(3) 0.013(2) 0.018(2) 0.0044(18)
O4_8 0.066(3) 0.089(3) 0.096(3) -0.026(3) 0.003(2) 0.005(2)
C5_8 0.057(3) 0.153(5) 0.075(4) 0.023(3) 0.021(3) 0.020(3)
F6_8 0.130(4) 0.268(7) 0.060(3) -0.036(4) -0.019(3) 0.072(5)
F7_8 0.054(2) 0.223(6) 0.122(4) 0.074(4) 0.031(2) 0.010(3)
F8_8 0.079(3) 0.218(6) 0.118(4) 0.096(4) 0.039(3) 0.050(3)
S1_9 0.088(2) 0.0498(15) 0.093(2) -0.0095(15) -0.0112(18) -0.0054(14)
O2_9 0.122(8) 0.107(6) 0.107(6) 0.050(6) -0.011(5) 0.048(5)
O3_9 0.183(11) 0.095(7) 0.135(8) -0.026(7) -0.112(8) 0.013(7)
O4_9 0.135(7) 0.050(4) 0.099(7) -0.020(4) -0.053(5) 0.032(5)
C5_9 0.093(6) 0.057(4) 0.082(5) -0.013(4) -0.017(4) 0.011(4)
F6_9 0.219(10) 0.060(4) 0.099(6) 0.004(4) 0.053(7) -0.004(5)
F7_9 0.068(4) 0.070(4) 0.042(3) -0.012(3) -0.014(3) 0.005(3)
F8_9 0.098(5) 0.045(4) 0.178(9) -0.012(5) -0.016(5) 0.024(4)
O1_11 0.054(2) 0.069(3) 0.0321(19) 0.0134(18) 0.0124(17) 0.005(2)
C2_11 0.077(4) 0.081(4) 0.043(3) 0.012(3) 0.011(3) -0.002(4)
C3_11 0.210(13) 0.115(9) 0.082(7) -0.004(7) 0.039(8) -0.031(9)
C4_11 0.088(7) 0.176(11) 0.102(8) 0.037(8) -0.026(6) -0.042(7)
C5_11 0.065(4) 0.078(4) 0.036(3) 0.015(3) 0.015(3) 0.008(3)
C6_11 0.076(6) 0.143(9) 0.081(6) 0.033(6) -0.015(5) -0.005(6)
C7_11 0.145(10) 0.148(10) 0.101(8) -0.034(8) -0.026(8) 0.069(8)
O1_12 0.131(8) 0.167(9) 0.073(6) -0.038(6) 0.001(6) -0.003(8)
C2_12 0.127(9) 0.148(9) 0.064(7) -0.038(7) 0.000(7) 0.010(8)
C3_12 0.151(13) 0.040(6) 0.122(12) -0.019(7) -0.044(10) 0.002(7)
C4_12 0.136(13) 0.116(12) 0.094(11) -0.023(10) 0.019(10) 0.005(11)
C5_12 0.152(10) 0.181(11) 0.098(8) -0.036(9) 0.012(9) -0.011(10)
C6_12 0.208(19) 0.209(19) 0.140(16) -0.034(16) 0.020(16) -0.036(17)
C7_12 0.167(17) 0.198(18) 0.135(15) -0.043(15) 0.035(14) -0.018(16)

loop_
_atom_type_symbol
_atom_type_description
_atom_type_scat_dispersion_real
_atom_type_scat_dispersion_imag
_atom_type_scat_source
C C 0.0015 0.0010 'International Tables Vol C Tables 4.2.6.8 and 6.1.1.4'
H H 0.0000 0.0000 'International Tables Vol C Tables 4.2.6.8 and 6.1.1.4'
N N 0.0034 0.0020 'International Tables Vol C Tables 4.2.6.8 and 6.1.1.4'
O O 0.0062 0.0037 'International Tables Vol C Tables 4.2.6.8 and 6.1.1.4'
F F 0.0103 0.0063 'International Tables Vol C Tables 4.2.6.8 and 6.1.1.4'
S S 0.0847 0.0783 'International Tables Vol C Tables 4.2.6.8 and 6.1.1.4'
Pd Pd -1.8919 0.6722 'International Tables Vol C Tables 4.2.6.8 and 6.1.1.4'

loop_
_geom_angle_atom_site_label_1
_geom_angle_atom_site_label_2
_geom_angle_atom_site_label_3
_geom_angle
_geom_angle_site_symmetry_1
_geom_angle_site_symmetry_3
_geom_angle_publ_flag
N4_2 Pd1_16 N4_4 177.74(14) . . ?
N4_2 Pd1_16 N4_1 91.16(15) . . ?
N4_4 Pd1_16 N4_1 87.66(15) . . ?
N4_2 Pd1_16 N4_3 90.06(15) . . ?
N4_4 Pd1_16 N4_3 91.33(15) . . ?
N4_1 Pd1_16 N4_3 173.65(14) . . ?
N31_3 Pd2_16 N31_2 88.29(19) . . ?
N31_3 Pd2_16 N31_4 91.21(19) . . ?
N31_2 Pd2_16 N31_4 176.57(18) . . ?
N31_3 Pd2_16 N31_1 178.0(2) . . ?
N31_2 Pd2_16 N31_1 90.13(18) . . ?
N31_4 Pd2_16 N31_1 90.43(18) . . ?
C10_1 C1_1 C2_1 117.8(4) . . ?
C10_1 C1_1 C11_1 122.8(4) . . ?
C2_1 C1_1 C11_1 119.3(4) . . ?
C3_1 C2_1 C7_1 118.2(4) . . ?
C3_1 C2_1 C1_1 121.6(4) . . ?
C7_1 C2_1 C1_1 120.2(4) . . ?
N4_1 C3_1 C2_1 122.7(4) . . ?
N4_1 C3_1 H3_1 118.6 . . ?
C2_1 C3_1 H3_1 118.6 . . ?
C3_1 N4_1 C5_1 119.1(4) . . ?
C3_1 N4_1 Pd1_16 118.0(3) . . ?
C5_1 N4_1 Pd1_16 122.8(3) . . ?
N4_1 C5_1 C6_1 122.8(4) . . ?
N4_1 C5_1 H5_1 118.6 . . ?
C6_1 C5_1 H5_1 118.6 . . ?
C5_1 C6_1 C7_1 119.6(4) . . ?
C5_1 C6_1 H6_1 120.2 . . ?
C7_1 C6_1 H6_1 120.2 . . ?
C6_1 C7_1 C8_1 123.3(4) . . ?
C6_1 C7_1 C2_1 117.5(4) . . ?
C8_1 C7_1 C2_1 119.2(4) . . ?
C9_1 C8_1 C7_1 119.3(5) . . ?
C9_1 C8_1 H8_1 120.3 . . ?
C7_1 C8_1 H8_1 120.3 . . ?
C8_1 C9_1 C10_1 121.4(5) . . ?
C8_1 C9_1 H9_1 119.3 . . ?
C10_1 C9_1 H9_1 119.3 . . ?
C1_1 C10_1 C9_1 122.0(5) . . ?
C1_1 C10_1 H10_1 119.0 . . ?
C9_1 C10_1 H10_1 119.0 . . ?
C12_1 C11_1 C1_1 176.2(6) . . ?
C11_1 C12_1 C13_1 178.4(6) . . ?
C25_1 C13_1 C14_1 120.3(4) . . ?
C25_1 C13_1 C12_1 119.6(4) . . ?
C14_1 C13_1 C12_1 120.1(4) . . ?
C15_1 C14_1 C13_1 121.9(5) . . ?
C15_1 C14_1 H14_1 119.0 . . ?
C13_1 C14_1 H14_1 119.0 . . ?
C14_1 C15_1 C16_1 117.1(5) . . ?
C14_1 C15_1 H15_1 121.5 . . ?
C16_1 C15_1 H15_1 121.5 . . ?
N17_1 C16_1 C15_1 129.1(4) . . ?
N17_1 C16_1 C24_1 109.6(4) . . ?
C15_1 C16_1 C24_1 121.3(4) . . ?
C16_1 N17_1 C18_1 108.6(4) . . ?
C16_1 N17_1 C17A_1 126.6(7) . . ?
C18_1 N17_1 C17A_1 124.3(7) . . ?
C16_1 N17_1 C18A_1 123(2) . . ?
C18_1 N17_1 C18A_1 128(2) . . ?
N17_1 C18_1 C19_1 129.6(4) . . ?
N17_1 C18_1 C23_1 108.5(4) . . ?
C19_1 C18_1 C23_1 121.9(4) . . ?
C20_1 C19_1 C18_1 117.5(5) . . ?
C20_1 C19_1 H19_1 121.3 . . ?
C18_1 C19_1 H19_1 121.3 . . ?
C19_1 C20_1 C21_1 121.7(5) . . ?
C19_1 C20_1 H20_1 119.1 . . ?
C21_1 C20_1 H20_1 119.1 . . ?
C22_1 C21_1 C20_1 120.3(4) . . ?
C22_1 C21_1 C26_1 118.0(5) . . ?
C20_1 C21_1 C26_1 121.7(5) . . ?
C21_1 C22_1 C23_1 118.9(4) . . ?
C21_1 C22_1 H22_1 120.5 . . ?
C23_1 C22_1 H22_1 120.6 . . ?
C22_1 C23_1 C18_1 119.6(4) . . ?
C22_1 C23_1 C24_1 132.9(4) . . ?
C18_1 C23_1 C24_1 107.5(4) . . ?
C25_1 C24_1 C16_1 120.6(4) . . ?
C25_1 C24_1 C23_1 133.6(4) . . ?
C16_1 C24_1 C23_1 105.8(4) . . ?
C24_1 C25_1 C13_1 118.8(4) . . ?
C24_1 C25_1 H25_1 120.6 . . ?
C13_1 C25_1 H25_1 120.6 . . ?
C27_1 C26_1 C21_1 175.0(6) . . ?
C26_1 C27_1 C28_1 176.7(6) . . ?
C37_1 C28_1 C29_1 119.6(4) . . ?
C37_1 C28_1 C27_1 121.2(5) . . ?
C29_1 C28_1 C27_1 119.0(4) . . ?
C30_1 C29_1 C28_1 122.8(4) . . ?
C30_1 C29_1 C34_1 117.8(4) . . ?
C28_1 C29_1 C34_1 119.4(4) . . ?
N31_1 C30_1 C29_1 123.7(4) . . ?
N31_1 C30_1 H30_1 118.1 . . ?
C29_1 C30_1 H30_1 118.1 . . ?
C30_1 N31_1 C32_1 117.8(5) . . ?
C30_1 N31_1 Pd2_16 121.7(3) . . ?
C32_1 N31_1 Pd2_16 120.3(4) . . ?
C33_1 C32_1 N31_1 122.6(5) . . ?
C33_1 C32_1 H32_1 118.7 . . ?
N31_1 C32_1 H32_1 118.7 . . ?
C32_1 C33_1 C34_1 120.9(5) . . ?
C32_1 C33_1 H33_1 119.5 . . ?
C34_1 C33_1 H33_1 119.5 . . ?
C33_1 C34_1 C35_1 124.0(4) . . ?
C33_1 C34_1 C29_1 116.9(4) . . ?
C35_1 C34_1 C29_1 119.1(4) . . ?
C36_1 C35_1 C34_1 119.9(5) . . ?
C36_1 C35_1 H35_1 120.0 . . ?
C34_1 C35_1 H35_1 120.0 . . ?
C35_1 C36_1 C37_1 121.3(5) . . ?
C35_1 C36_1 H36_1 119.3 . . ?
C37_1 C36_1 H36_1 119.3 . . ?
C28_1 C37_1 C36_1 120.7(5) . . ?
C28_1 C37_1 H37_1 119.7 . . ?
C36_1 C37_1 H37_1 119.7 . . ?
N17_1 C17A_1 C17B_1 111.7(7) . . ?
N17_1 C17A_1 H17A_1 109.3 . . ?
C17B_1 C17A_1 H17A_1 109.3 . . ?
N17_1 C17A_1 H17B_1 109.3 . . ?
C17B_1 C17A_1 H17B_1 109.3 . . ?
H17A_1 C17A_1 H17B_1 107.9 . . ?
C17A_1 C17B_1 C17C_1 111.7(8) . . ?
C17A_1 C17B_1 H17C_1 109.3 . . ?
C17C_1 C17B_1 H17C_1 109.3 . . ?
C17A_1 C17B_1 H17D_1 109.3 . . ?
C17C_1 C17B_1 H17D_1 109.3 . . ?
H17C_1 C17B_1 H17D_1 107.9 . . ?
C17D_1 C17C_1 C17B_1 114.5(10) . . ?
C17D_1 C17C_1 H17E_1 108.6 . . ?
C17B_1 C17C_1 H17E_1 108.6 . . ?
C17D_1 C17C_1 H17F_1 108.6 . . ?
C17B_1 C17C_1 H17F_1 108.6 . . ?
H17E_1 C17C_1 H17F_1 107.6 . . ?
C17C_1 C17D_1 C17E_1 120.0(12) . . ?
C17C_1 C17D_1 H17G_1 107.3 . . ?
C17E_1 C17D_1 H17G_1 107.3 . . ?
C17C_1 C17D_1 H17H_1 107.3 . . ?
C17E_1 C17D_1 H17H_1 107.3 . . ?
H17G_1 C17D_1 H17H_1 106.9 . . ?
C17D_1 C17E_1 C17F_1 117.4(15) . . ?
C17D_1 C17E_1 H17I_1 108.0 . . ?
C17F_1 C17E_1 H17I_1 108.0 . . ?
C17D_1 C17E_1 H17J_1 108.0 . . ?
C17F_1 C17E_1 H17J_1 108.0 . . ?
H17I_1 C17E_1 H17J_1 107.2 . . ?
C17E_1 C17F_1 H17K_1 109.5 . . ?
C17E_1 C17F_1 H17L_1 109.5 . . ?
H17K_1 C17F_1 H17L_1 109.5 . . ?
C17E_1 C17F_1 H17M_1 109.5 . . ?
H17K_1 C17F_1 H17M_1 109.5 . . ?
H17L_1 C17F_1 H17M_1 109.5 . . ?
N17_1 C18A_1 C18B_1 109(2) . . ?
N17_1 C18A_1 H18A_1 109.8 . . ?
C18B_1 C18A_1 H18A_1 109.8 . . ?
N17_1 C18A_1 H18B_1 109.8 . . ?
C18B_1 C18A_1 H18B_1 109.8 . . ?
H18A_1 C18A_1 H18B_1 108.2 . . ?
C18C_1 C18B_1 C18A_1 112.1(14) . . ?
C18C_1 C18B_1 H18C_1 109.2 . . ?
C18A_1 C18B_1 H18C_1 109.2 . . ?
C18C_1 C18B_1 H18D_1 109.2 . . ?
C18A_1 C18B_1 H18D_1 109.2 . . ?
H18C_1 C18B_1 H18D_1 107.9 . . ?
C18B_1 C18C_1 C18D_1 117.2(12) . . ?
C18B_1 C18C_1 H18E_1 108.0 . . ?
C18D_1 C18C_1 H18E_1 108.0 . . ?
C18B_1 C18C_1 H18F_1 108.0 . . ?
C18D_1 C18C_1 H18F_1 108.0 . . ?
H18E_1 C18C_1 H18F_1 107.2 . . ?
C18C_1 C18D_1 C18E_1 111.5(15) . . ?
C18C_1 C18D_1 H18G_1 109.3 . . ?
C18E_1 C18D_1 H18G_1 109.3 . . ?
C18C_1 C18D_1 H18H_1 109.3 . . ?
C18E_1 C18D_1 H18H_1 109.3 . . ?
H18G_1 C18D_1 H18H_1 108.0 . . ?
C18D_1 C18E_1 C18F_1 106.8(16) . . ?
C18D_1 C18E_1 H18I_1 110.4 . . ?
C18F_1 C18E_1 H18I_1 110.4 . . ?
C18D_1 C18E_1 H18J_1 110.4 . . ?
C18F_1 C18E_1 H18J_1 110.4 . . ?
H18I_1 C18E_1 H18J_1 108.6 . . ?
C18E_1 C18F_1 H18K_1 109.5 . . ?
C18E_1 C18F_1 H18L_1 109.5 . . ?
H18K_1 C18F_1 H18L_1 109.5 . . ?
C18E_1 C18F_1 H18M_1 109.5 . . ?
H18K_1 C18F_1 H18M_1 109.5 . . ?
H18L_1 C18F_1 H18M_1 109.5 . . ?
C10_2 C1_2 C2_2 118.4(4) . . ?
C10_2 C1_2 C11_2 122.8(5) . . ?
C2_2 C1_2 C11_2 118.8(4) . . ?
C3_2 C2_2 C1_2 122.3(4) . . ?
C3_2 C2_2 C7_2 117.6(4) . . ?
C1_2 C2_2 C7_2 120.1(4) . . ?
N4_2 C3_2 C2_2 123.3(4) . . ?
N4_2 C3_2 H3_2 118.3 . . ?
C2_2 C3_2 H3_2 118.3 . . ?
C3_2 N4_2 C5_2 118.6(4) . . ?
C3_2 N4_2 Pd1_16 121.4(3) . . ?
C5_2 N4_2 Pd1_16 119.9(3) . . ?
C6_2 C5_2 N4_2 123.1(4) . . ?
C6_2 C5_2 H5_2 118.4 . . ?
N4_2 C5_2 H5_2 118.4 . . ?
C5_2 C6_2 C7_2 119.5(4) . . ?
C5_2 C6_2 H6_2 120.3 . . ?
C7_2 C6_2 H6_2 120.3 . . ?
C8_2 C7_2 C6_2 122.9(4) . . ?
C8_2 C7_2 C2_2 119.3(4) . . ?
C6_2 C7_2 C2_2 117.7(4) . . ?
C9_2 C8_2 C7_2 118.6(5) . . ?
C9_2 C8_2 H8_2 120.7 . . ?
C7_2 C8_2 H8_2 120.7 . . ?
C8_2 C9_2 C10_2 123.0(5) . . ?
C8_2 C9_2 H9_2 118.5 . . ?
C10_2 C9_2 H9_2 118.5 . . ?
C1_2 C10_2 C9_2 120.5(5) . . ?
C1_2 C10_2 H10_2 119.8 . . ?
C9_2 C10_2 H10_2 119.8 . . ?
C12_2 C11_2 C1_2 174.9(6) . . ?
C11_2 C12_2 C13_2 178.6(7) . . ?
C25_2 C13_2 C14_2 119.7(5) . . ?
C25_2 C13_2 C12_2 118.9(5) . . ?
C14_2 C13_2 C12_2 121.4(5) . . ?
C15_2 C14_2 C13_2 121.8(6) . . ?
C15_2 C14_2 H14_2 119.1 . . ?
C13_2 C14_2 H14_2 119.1 . . ?
C14_2 C15_2 C16_2 117.8(5) . . ?
C14_2 C15_2 H15_2 121.1 . . ?
C16_2 C15_2 H15_2 121.1 . . ?
C15_2 C16_2 N17_2 129.2(5) . . ?
C15_2 C16_2 C24_2 121.5(5) . . ?
N17_2 C16_2 C24_2 109.2(4) . . ?
C18_2 N17_2 C16_2 109.0(4) . . ?
C18_2 N17_2 C17A_2 126.4(5) . . ?
C16_2 N17_2 C17A_2 124.3(5) . . ?
N17_2 C18_2 C19_2 130.0(5) . . ?
N17_2 C18_2 C23_2 108.3(4) . . ?
C19_2 C18_2 C23_2 121.7(5) . . ?
C20_2 C19_2 C18_2 117.9(5) . . ?
C20_2 C19_2 H19_2 121.0 . . ?
C18_2 C19_2 H19_2 121.0 . . ?
C19_2 C20_2 C21_2 121.7(5) . . ?
C19_2 C20_2 H20_2 119.1 . . ?
C21_2 C20_2 H20_2 119.1 . . ?
C22_2 C21_2 C20_2 119.9(5) . . ?
C22_2 C21_2 C26_2 119.4(4) . . ?
C20_2 C21_2 C26_2 120.6(5) . . ?
C23_2 C22_2 C21_2 119.2(4) . . ?
C23_2 C22_2 H22_2 120.4 . . ?
C21_2 C22_2 H22_2 120.4 . . ?
C22_2 C23_2 C18_2 119.5(5) . . ?
C22_2 C23_2 C24_2 133.5(4) . . ?
C18_2 C23_2 C24_2 106.9(4) . . ?
C25_2 C24_2 C16_2 120.0(5) . . ?
C25_2 C24_2 C23_2 133.6(5) . . ?
C16_2 C24_2 C23_2 106.4(4) . . ?
C24_2 C25_2 C13_2 119.2(5) . . ?
C24_2 C25_2 H25_2 120.4 . . ?
C13_2 C25_2 H25_2 120.4 . . ?
C27_2 C26_2 C21_2 176.5(6) . . ?
C26_2 C27_2 C28_2 174.7(6) . . ?
C37_2 C28_2 C27_2 122.1(5) . . ?
C37_2 C28_2 C29_2 119.1(4) . . ?
C27_2 C28_2 C29_2 118.7(4) . . ?
C30_2 C29_2 C34_2 117.8(4) . . ?
C30_2 C29_2 C28_2 123.0(4) . . ?
C34_2 C29_2 C28_2 119.3(4) . . ?
N31_2 C30_2 C29_2 124.3(5) . . ?
N31_2 C30_2 H30_2 117.9 . . ?
C29_2 C30_2 H30_2 117.9 . . ?
C30_2 N31_2 C32_2 118.1(5) . . ?
C30_2 N31_2 Pd2_16 119.8(4) . . ?
C32_2 N31_2 Pd2_16 122.0(4) . . ?
C33_2 C32_2 N31_2 122.2(5) . . ?
C33_2 C32_2 H32_2 118.9 . . ?
N31_2 C32_2 H32_2 118.9 . . ?
C32_2 C33_2 C34_2 120.8(5) . . ?
C32_2 C33_2 H33_2 119.6 . . ?
C34_2 C33_2 H33_2 119.6 . . ?
C29_2 C34_2 C33_2 116.6(5) . . ?
C29_2 C34_2 C35_2 119.2(5) . . ?
C33_2 C34_2 C35_2 124.1(5) . . ?
C36_2 C35_2 C34_2 119.4(5) . . ?
C36_2 C35_2 H35_2 120.3 . . ?
C34_2 C35_2 H35_2 120.3 . . ?
C35_2 C36_2 C37_2 122.0(5) . . ?
C35_2 C36_2 H36_2 119.0 . . ?
C37_2 C36_2 H36_2 119.0 . . ?
C28_2 C37_2 C36_2 120.9(5) . . ?
C28_2 C37_2 H37_2 119.6 . . ?
C36_2 C37_2 H37_2 119.6 . . ?
N17_2 C17A_2 C17B_2 111.9(6) . . ?
N17_2 C17A_2 H17A_2 109.2 . . ?
C17B_2 C17A_2 H17A_2 109.2 . . ?
N17_2 C17A_2 H17B_2 109.2 . . ?
C17B_2 C17A_2 H17B_2 109.2 . . ?
H17A_2 C17A_2 H17B_2 107.9 . . ?
C17A_2 C17B_2 C17C_2 109.8(5) . . ?
C17A_2 C17B_2 H17C_2 109.7 . . ?
C17C_2 C17B_2 H17C_2 109.7 . . ?
C17A_2 C17B_2 H17D_2 109.7 . . ?
C17C_2 C17B_2 H17D_2 109.7 . . ?
H17C_2 C17B_2 H17D_2 108.2 . . ?
C19D_2 C17C_2 C17B_2 115.0(8) . . ?
C17B_2 C17C_2 C17D_2 108.3(7) . . ?
C17B_2 C17C_2 H17E_2 110.0 . . ?
C17D_2 C17C_2 H17E_2 110.0 . . ?
C17B_2 C17C_2 H17F_2 110.0 . . ?
C17D_2 C17C_2 H17F_2 110.0 . . ?
H17E_2 C17C_2 H17F_2 108.4 . . ?
C17C_2 C17D_2 C17E_2 113.8(10) . . ?
C17C_2 C17D_2 H17G_2 108.8 . . ?
C17E_2 C17D_2 H17G_2 108.8 . . ?
C17C_2 C17D_2 H17H_2 108.8 . . ?
C17E_2 C17D_2 H17H_2 108.8 . . ?
H17G_2 C17D_2 H17H_2 107.7 . . ?
C17F_2 C17E_2 C17D_2 115.2(10) . . ?
C17F_2 C17E_2 H17I_2 108.5 . . ?
C17D_2 C17E_2 H17I_2 108.5 . . ?
C17F_2 C17E_2 H17J_2 108.5 . . ?
C17D_2 C17E_2 H17J_2 108.5 . . ?
H17I_2 C17E_2 H17J_2 107.5 . . ?
C17E_2 C17F_2 H17K_2 109.5 . . ?
C17E_2 C17F_2 H17L_2 109.5 . . ?
H17K_2 C17F_2 H17L_2 109.5 . . ?
C17E_2 C17F_2 H17M_2 109.5 . . ?
H17K_2 C17F_2 H17M_2 109.5 . . ?
H17L_2 C17F_2 H17M_2 109.5 . . ?
C17C_2 C19D_2 C19E_2 111.0(10) . . ?
C17C_2 C19D_2 H19N_2 109.4 . . ?
C19E_2 C19D_2 H19N_2 109.4 . . ?
C17C_2 C19D_2 H19O_2 109.4 . . ?
C19E_2 C19D_2 H19O_2 109.4 . . ?
H19N_2 C19D_2 H19O_2 108.0 . . ?
C19D_2 C19E_2 C19F_2 105.6(10) . . ?
C19D_2 C19E_2 H19P_2 110.6 . . ?
C19F_2 C19E_2 H19P_2 110.6 . . ?
C19D_2 C19E_2 H19Q_2 110.6 . . ?
C19F_2 C19E_2 H19Q_2 110.6 . . ?
H19P_2 C19E_2 H19Q_2 108.8 . . ?
C19E_2 C19F_2 H19R_2 109.5 . . ?
C19E_2 C19F_2 H19S_2 109.5 . . ?
H19R_2 C19F_2 H19S_2 109.5 . . ?
C19E_2 C19F_2 H19T_2 109.5 . . ?
H19R_2 C19F_2 H19T_2 109.5 . . ?
H19S_2 C19F_2 H19T_2 109.5 . . ?
C10_3 C1_3 C2_3 118.4(4) . . ?
C10_3 C1_3 C11_3 123.3(4) . . ?
C2_3 C1_3 C11_3 118.2(4) . . ?
C3_3 C2_3 C7_3 117.6(4) . . ?
C3_3 C2_3 C1_3 121.9(4) . . ?
C7_3 C2_3 C1_3 120.5(3) . . ?
N4_3 C3_3 C2_3 123.4(4) . . ?
N4_3 C3_3 H3_3 118.3 . . ?
C2_3 C3_3 H3_3 118.3 . . ?
C3_3 N4_3 C5_3 118.7(4) . . ?
C3_3 N4_3 Pd1_16 118.4(3) . . ?
C5_3 N4_3 Pd1_16 122.7(3) . . ?
N4_3 C5_3 C6_3 122.4(4) . . ?
N4_3 C5_3 H5_3 118.8 . . ?
C6_3 C5_3 H5_3 118.8 . . ?
C5_3 C6_3 C7_3 120.0(4) . . ?
C5_3 C6_3 H6_3 120.0 . . ?
C7_3 C6_3 H6_3 120.0 . . ?
C6_3 C7_3 C8_3 123.6(4) . . ?
C6_3 C7_3 C2_3 117.6(4) . . ?
C8_3 C7_3 C2_3 118.8(4) . . ?
C9_3 C8_3 C7_3 119.6(5) . . ?
C9_3 C8_3 H8_3 120.2 . . ?
C7_3 C8_3 H8_3 120.2 . . ?
C8_3 C9_3 C10_3 121.6(4) . . ?
C8_3 C9_3 H9_3 119.2 . . ?
C10_3 C9_3 H9_3 119.2 . . ?
C1_3 C10_3 C9_3 121.0(4) . . ?
C1_3 C10_3 H10_3 119.5 . . ?
C9_3 C10_3 H10_3 119.5 . . ?
C12_3 C11_3 C1_3 172.1(5) . . ?
C11_3 C12_3 C13_3 178.2(5) . . ?
C25_3 C13_3 C14_3 120.0(5) . . ?
C25_3 C13_3 C12_3 119.0(5) . . ?
C14_3 C13_3 C12_3 121.0(5) . . ?
C15_3 C14_3 C13_3 122.3(5) . . ?
C15_3 C14_3 H14_3 118.9 . . ?
C13_3 C14_3 H14_3 118.9 . . ?
C14_3 C15_3 C16_3 117.2(5) . . ?
C14_3 C15_3 H15_3 121.4 . . ?
C16_3 C15_3 H15_3 121.4 . . ?
N17_3 C16_3 C15_3 128.4(5) . . ?
N17_3 C16_3 C24_3 109.7(4) . . ?
C15_3 C16_3 C24_3 121.9(5) . . ?
C16_3 N17_3 C18_3 107.7(4) . . ?
C16_3 N17_3 C17A_3 124.6(6) . . ?
C18_3 N17_3 C17A_3 127.7(6) . . ?
C19_3 C18_3 N17_3 128.9(6) . . ?
C19_3 C18_3 C23_3 121.7(5) . . ?
N17_3 C18_3 C23_3 109.3(5) . . ?
C20_3 C19_3 C18_3 117.1(6) . . ?
C20_3 C19_3 H19_3 121.4 . . ?
C18_3 C19_3 H19_3 121.4 . . ?
C19_3 C20_3 C21_3 122.6(6) . . ?
C19_3 C20_3 H20_3 118.7 . . ?
C21_3 C20_3 H20_3 118.7 . . ?
C22_3 C21_3 C20_3 119.7(6) . . ?
C22_3 C21_3 C26_3 118.5(6) . . ?
C20_3 C21_3 C26_3 121.7(6) . . ?
C23_3 C22_3 C21_3 118.3(6) . . ?
C23_3 C22_3 H22_3 120.9 . . ?
C21_3 C22_3 H22_3 120.9 . . ?
C22_3 C23_3 C18_3 120.6(5) . . ?
C22_3 C23_3 C24_3 132.5(5) . . ?
C18_3 C23_3 C24_3 106.8(4) . . ?
C25_3 C24_3 C16_3 120.0(5) . . ?
C25_3 C24_3 C23_3 133.5(5) . . ?
C16_3 C24_3 C23_3 106.5(4) . . ?
C24_3 C25_3 C13_3 118.6(5) . . ?
C24_3 C25_3 H25_3 120.7 . . ?
C13_3 C25_3 H25_3 120.7 . . ?
C27_3 C26_3 C21_3 176.6(8) . . ?
C26_3 C27_3 C28_3 171.9(8) . . ?
C37_3 C28_3 C29_3 119.1(5) . . ?
C37_3 C28_3 C27_3 121.9(6) . . ?
C29_3 C28_3 C27_3 118.8(5) . . ?
C34_3 C29_3 C28_3 119.6(4) . . ?
C34_3 C29_3 C30_3 118.3(5) . . ?
C28_3 C29_3 C30_3 122.2(5) . . ?
N31_3 C30_3 C29_3 123.6(5) . . ?
N31_3 C30_3 H30_3 118.2 . . ?
C29_3 C30_3 H30_3 118.2 . . ?
C30_3 N31_3 C32_3 117.3(5) . . ?
C30_3 N31_3 Pd2_16 122.7(3) . . ?
C32_3 N31_3 Pd2_16 120.0(5) . . ?
N31_3 C32_3 C33_3 123.0(6) . . ?
N31_3 C32_3 H32_3 118.5 . . ?
C33_3 C32_3 H32_3 118.5 . . ?
C32_3 C33_3 C34_3 120.9(5) . . ?
C32_3 C33_3 H33_3 119.6 . . ?
C34_3 C33_3 H33_3 119.6 . . ?
C33_3 C34_3 C29_3 116.5(5) . . ?
C33_3 C34_3 C35_3 124.8(5) . . ?
C29_3 C34_3 C35_3 118.7(6) . . ?
C36_3 C35_3 C34_3 120.0(6) . . ?
C36_3 C35_3 H35_3 120.0 . . ?
C34_3 C35_3 H35_3 120.0 . . ?
C35_3 C36_3 C37_3 121.5(6) . . ?
C35_3 C36_3 H36_3 119.2 . . ?
C37_3 C36_3 H36_3 119.2 . . ?
C36_3 C37_3 C28_3 121.0(6) . . ?
C36_3 C37_3 H37_3 119.5 . . ?
C28_3 C37_3 H37_3 119.5 . . ?
N17_3 C17A_3 C17B_3 110.6(7) . . ?
N17_3 C17A_3 H17A_3 109.5 . . ?
C17B_3 C17A_3 H17A_3 109.5 . . ?
N17_3 C17A_3 H17B_3 109.5 . . ?
C17B_3 C17A_3 H17B_3 109.5 . . ?
H17A_3 C17A_3 H17B_3 108.1 . . ?
C17A_3 C17B_3 C17C_3 109.6(10) . . ?
C17A_3 C17B_3 H17C_3 109.8 . . ?
C17C_3 C17B_3 H17C_3 109.8 . . ?
C17A_3 C17B_3 H17D_3 109.8 . . ?
C17C_3 C17B_3 H17D_3 109.8 . . ?
H17C_3 C17B_3 H17D_3 108.2 . . ?
C17D_3 C17C_3 C17B_3 111.6(11) . . ?
C17D_3 C17C_3 H17E_3 109.3 . . ?
C17B_3 C17C_3 H17E_3 109.3 . . ?
C17D_3 C17C_3 H17F_3 109.3 . . ?
C17B_3 C17C_3 H17F_3 109.3 . . ?
H17E_3 C17C_3 H17F_3 108.0 . . ?
C17C_3 C17D_3 C17E_3 131.3(12) . . ?
C17C_3 C17D_3 H17G_3 104.4 . . ?
C17E_3 C17D_3 H17G_3 104.4 . . ?
C17C_3 C17D_3 H17H_3 104.4 . . ?
C17E_3 C17D_3 H17H_3 104.4 . . ?
H17G_3 C17D_3 H17H_3 105.6 . . ?
C17F_3 C17E_3 C17D_3 110.1(11) . . ?
C17F_3 C17E_3 H17I_3 109.6 . . ?
C17D_3 C17E_3 H17I_3 109.6 . . ?
C17F_3 C17E_3 H17J_3 109.6 . . ?
C17D_3 C17E_3 H17J_3 109.6 . . ?
H17I_3 C17E_3 H17J_3 108.1 . . ?
C17E_3 C17F_3 H17K_3 109.5 . . ?
C17E_3 C17F_3 H17L_3 109.5 . . ?
H17K_3 C17F_3 H17L_3 109.5 . . ?
C17E_3 C17F_3 H17M_3 109.5 . . ?
H17K_3 C17F_3 H17M_3 109.5 . . ?
H17L_3 C17F_3 H17M_3 109.5 . . ?
C10_4 C1_4 C11_4 122.6(4) . . ?
C10_4 C1_4 C2_4 118.6(3) . . ?
C11_4 C1_4 C2_4 118.8(4) . . ?
C3_4 C2_4 C7_4 118.3(4) . . ?
C3_4 C2_4 C1_4 121.7(3) . . ?
C7_4 C2_4 C1_4 120.0(3) . . ?
N4_4 C3_4 C2_4 123.1(4) . . ?
N4_4 C3_4 H3_4 118.5 . . ?
C2_4 C3_4 H3_4 118.5 . . ?
C3_4 N4_4 C5_4 119.1(4) . . ?
C3_4 N4_4 Pd1_16 121.2(3) . . ?
C5_4 N4_4 Pd1_16 119.6(3) . . ?
C6_4 C5_4 N4_4 122.2(4) . . ?
C6_4 C5_4 H5_4 118.9 . . ?
N4_4 C5_4 H5_4 118.9 . . ?
C5_4 C6_4 C7_4 120.3(4) . . ?
C5_4 C6_4 H6_4 119.9 . . ?
C7_4 C6_4 H6_4 119.9 . . ?
C8_4 C7_4 C2_4 119.3(4) . . ?
C8_4 C7_4 C6_4 123.8(4) . . ?
C2_4 C7_4 C6_4 116.9(4) . . ?
C9_4 C8_4 C7_4 119.9(4) . . ?
C9_4 C8_4 H8_4 120.1 . . ?
C7_4 C8_4 H8_4 120.1 . . ?
C8_4 C9_4 C10_4 121.3(4) . . ?
C8_4 C9_4 H9_4 119.3 . . ?
C10_4 C9_4 H9_4 119.3 . . ?
C1_4 C10_4 C9_4 120.8(4) . . ?
C1_4 C10_4 H10_4 119.6 . . ?
C9_4 C10_4 H10_4 119.6 . . ?
C12_4 C11_4 C1_4 174.8(5) . . ?
C11_4 C12_4 C13_4 178.5(5) . . ?
C25_4 C13_4 C14_4 120.8(4) . . ?
C25_4 C13_4 C12_4 119.9(4) . . ?
C14_4 C13_4 C12_4 119.3(4) . . ?
C15_4 C14_4 C13_4 121.0(4) . . ?
C15_4 C14_4 H14_4 119.5 . . ?
C13_4 C14_4 H14_4 119.5 . . ?
C14_4 C15_4 C16_4 117.7(4) . . ?
C14_4 C15_4 H15_4 121.1 . . ?
C16_4 C15_4 H15_4 121.1 . . ?
C15_4 C16_4 N17_4 129.0(4) . . ?
C15_4 C16_4 C24_4 122.2(4) . . ?
N17_4 C16_4 C24_4 108.9(4) . . ?
C18_4 N17_4 C16_4 108.6(3) . . ?
C18_4 N17_4 C17A_4 127.8(4) . . ?
C16_4 N17_4 C17A_4 123.5(4) . . ?
N17_4 C18_4 C19_4 130.4(4) . . ?
N17_4 C18_4 C23_4 109.2(3) . . ?
C19_4 C18_4 C23_4 120.4(4) . . ?
C20_4 C19_4 C18_4 118.7(4) . . ?
C20_4 C19_4 H19_4 120.7 . . ?
C18_4 C19_4 H19_4 120.7 . . ?
C19_4 C20_4 C21_4 121.9(4) . . ?
C19_4 C20_4 H20_4 119.0 . . ?
C21_4 C20_4 H20_4 119.0 . . ?
C22_4 C21_4 C20_4 119.7(4) . . ?
C22_4 C21_4 C26_4 119.0(4) . . ?
C20_4 C21_4 C26_4 121.2(4) . . ?
C23_4 C22_4 C21_4 119.3(4) . . ?
C23_4 C22_4 H22_4 120.3 . . ?
C21_4 C22_4 H22_4 120.3 . . ?
C22_4 C23_4 C18_4 120.0(4) . . ?
C22_4 C23_4 C24_4 133.9(4) . . ?
C18_4 C23_4 C24_4 106.1(4) . . ?
C25_4 C24_4 C16_4 119.9(4) . . ?
C25_4 C24_4 C23_4 133.0(4) . . ?
C16_4 C24_4 C23_4 107.1(3) . . ?
C13_4 C25_4 C24_4 118.4(4) . . ?
C13_4 C25_4 H25_4 120.8 . . ?
C24_4 C25_4 H25_4 120.8 . . ?
C27_4 C26_4 C21_4 174.7(5) . . ?
C26_4 C27_4 C28_4 172.3(5) . . ?
C37_4 C28_4 C27_4 123.5(4) . . ?
C37_4 C28_4 C29_4 117.8(4) . . ?
C27_4 C28_4 C29_4 118.7(4) . . ?
C30_4 C29_4 C34_4 117.8(4) . . ?
C30_4 C29_4 C28_4 121.6(4) . . ?
C34_4 C29_4 C28_4 120.6(4) . . ?
N31_4 C30_4 C29_4 123.4(5) . . ?
N31_4 C30_4 H30_4 118.3 . . ?
C29_4 C30_4 H30_4 118.3 . . ?
C30_4 N31_4 C32_4 118.8(5) . . ?
C30_4 N31_4 Pd2_16 119.8(3) . . ?
C32_4 N31_4 Pd2_16 121.4(3) . . ?
N31_4 C32_4 C33_4 122.8(5) . . ?
N31_4 C32_4 H32_4 118.6 . . ?
C33_4 C32_4 H32_4 118.6 . . ?
C32_4 C33_4 C34_4 119.7(5) . . ?
C32_4 C33_4 H33_4 120.2 . . ?
C34_4 C33_4 H33_4 120.2 . . ?
C29_4 C34_4 C35_4 118.8(5) . . ?
C29_4 C34_4 C33_4 117.2(5) . . ?
C35_4 C34_4 C33_4 123.9(5) . . ?
C36_4 C35_4 C34_4 119.4(5) . . ?
C36_4 C35_4 H53_4 120.3 . . ?
C34_4 C35_4 H53_4 120.3 . . ?
C35_4 C36_4 C37_4 122.6(5) . . ?
C35_4 C36_4 H36_4 118.7 . . ?
C37_4 C36_4 H36_4 118.7 . . ?
C28_4 C37_4 C36_4 120.6(5) . . ?
C28_4 C37_4 H37_4 119.7 . . ?
C36_4 C37_4 H37_4 119.7 . . ?
N17_4 C17A_4 C17B_4 112.9(4) . . ?
N17_4 C17A_4 H17A_4 109.0 . . ?
C17B_4 C17A_4 H17A_4 109.0 . . ?
N17_4 C17A_4 H17B_4 109.0 . . ?
C17B_4 C17A_4 H17B_4 109.0 . . ?
H17A_4 C17A_4 H17B_4 107.8 . . ?
C17C_4 C17B_4 C17A_4 110.9(6) . . ?
C17C_4 C17B_4 H17C_4 109.5 . . ?
C17A_4 C17B_4 H17C_4 109.5 . . ?
C17C_4 C17B_4 H17D_4 109.5 . . ?
C17A_4 C17B_4 H17D_4 109.5 . . ?
H17C_4 C17B_4 H17D_4 108.0 . . ?
C17B_4 C17C_4 C17D_4 113.5(6) . . ?
C17B_4 C17C_4 H17E_4 108.9 . . ?
C17D_4 C17C_4 H17E_4 108.9 . . ?
C17B_4 C17C_4 H17F_4 108.9 . . ?
C17D_4 C17C_4 H17F_4 108.9 . . ?
H17E_4 C17C_4 H17F_4 107.7 . . ?
C17E_4 C17D_4 C17C_4 111.0(7) . . ?
C17E_4 C17D_4 H17G_4 109.4 . . ?
C17C_4 C17D_4 H17G_4 109.4 . . ?
C17E_4 C17D_4 H17H_4 109.4 . . ?
C17C_4 C17D_4 H17H_4 109.4 . . ?
H17G_4 C17D_4 H17H_4 108.0 . . ?
C17D_4 C17E_4 C17F_4 114.7(8) . . ?
C17D_4 C17E_4 H17I_4 108.6 . . ?
C17F_4 C17E_4 H17I_4 108.6 . . ?
C17D_4 C17E_4 H17J_4 108.6 . . ?
C17F_4 C17E_4 H17J_4 108.6 . . ?
H17I_4 C17E_4 H17J_4 107.6 . . ?
C17E_4 C17F_4 H17K_4 109.5 . . ?
C17E_4 C17F_4 H17L_4 109.5 . . ?
H17K_4 C17F_4 H17L_4 109.5 . . ?
C17E_4 C17F_4 H17M_4 109.5 . . ?
H17K_4 C17F_4 H17M_4 109.5 . . ?
H17L_4 C17F_4 H17M_4 109.5 . . ?
O4_5 S1_5 O3_5 118.7(7) . . ?
O4_5 S1_5 O2_5 111.5(6) . . ?
O3_5 S1_5 O2_5 112.7(6) . . ?
O4_5 S1_5 C5_5 106.3(8) . . ?
O3_5 S1_5 C5_5 105.2(6) . . ?
O2_5 S1_5 C5_5 100.3(5) . . ?
F7_5 C5_5 F8_5 114.3(14) . . ?
F7_5 C5_5 F6_5 112.7(14) . . ?
F8_5 C5_5 F6_5 110.2(13) . . ?
F7_5 C5_5 S1_5 106.0(11) . . ?
F8_5 C5_5 S1_5 107.8(12) . . ?
F6_5 C5_5 S1_5 105.2(11) . . ?
O4_6 S1_6 O2_6 110.7(12) . . ?
O4_6 S1_6 O3_6 112.5(10) . . ?
O2_6 S1_6 O3_6 113.4(9) . . ?
O4_6 S1_6 C5_6 107.8(13) . . ?
O2_6 S1_6 C5_6 107.8(8) . . ?
O3_6 S1_6 C5_6 104.2(8) . . ?
F8_6 C5_6 F7_6 113.7(15) . . ?
F8_6 C5_6 F6_6 116.2(15) . . ?
F7_6 C5_6 F6_6 116.6(16) . . ?
F8_6 C5_6 S1_6 103.0(15) . . ?
F7_6 C5_6 S1_6 102.8(12) . . ?
F6_6 C5_6 S1_6 101.4(12) . . ?
O3_7 S1_7 O4_7 117.0(4) . . ?
O3_7 S1_7 O2_7 115.6(4) . . ?
O4_7 S1_7 O2_7 114.1(4) . . ?
O3_7 S1_7 C5_7 102.2(4) . . ?
O4_7 S1_7 C5_7 102.3(3) . . ?
O2_7 S1_7 C5_7 102.5(3) . . ?
F6_7 C5_7 F8_7 107.1(5) . . ?
F6_7 C5_7 F7_7 107.2(6) . . ?
F8_7 C5_7 F7_7 107.8(6) . . ?
F6_7 C5_7 S1_7 111.4(5) . . ?
F8_7 C5_7 S1_7 112.2(6) . . ?
F7_7 C5_7 S1_7 111.0(4) . . ?
O3_8 S1_8 O2_8 116.5(3) . . ?
O3_8 S1_8 O4_8 111.3(3) . . ?
O2_8 S1_8 O4_8 115.2(3) . . ?
O3_8 S1_8 C5_8 105.9(3) . . ?
O2_8 S1_8 C5_8 103.5(3) . . ?
O4_8 S1_8 C5_8 102.6(4) . . ?
F6_8 C5_8 F8_8 106.9(7) . . ?
F6_8 C5_8 F7_8 107.8(7) . . ?
F8_8 C5_8 F7_8 108.9(7) . . ?
F6_8 C5_8 S1_8 112.0(6) . . ?
F8_8 C5_8 S1_8 111.5(5) . . ?
F7_8 C5_8 S1_8 109.6(5) . . ?
O2_9 S1_9 O4_9 104.4(7) . . ?
O2_9 S1_9 O3_9 125.4(11) . . ?
O4_9 S1_9 O3_9 128.1(10) . . ?
O2_9 S1_9 C5_9 73.5(7) . . ?
O4_9 S1_9 C5_9 103.9(6) . . ?
O3_9 S1_9 C5_9 103.5(6) . . ?
F8_9 C5_9 F7_9 116.2(11) . . ?
F8_9 C5_9 F6_9 104.5(10) . . ?
F7_9 C5_9 F6_9 107.6(10) . . ?
F8_9 C5_9 S1_9 111.2(8) . . ?
F7_9 C5_9 S1_9 112.8(7) . . ?
F6_9 C5_9 S1_9 103.3(8) . . ?
C5_11 O1_11 C2_11 112.9(5) . . ?
O1_11 C2_11 C4_11 111.8(8) . . ?
O1_11 C2_11 C3_11 106.2(7) . . ?
C4_11 C2_11 C3_11 109.3(10) . . ?
O1_11 C2_11 H1_11 109.8 . . ?
C4_11 C2_11 H1_11 109.8 . . ?
C3_11 C2_11 H1_11 109.8 . . ?
C2_11 C3_11 H2A_11 109.5 . . ?
C2_11 C3_11 H2B_11 109.5 . . ?
H2A_11 C3_11 H2B_11 109.5 . . ?
C2_11 C3_11 H2C_11 109.5 . . ?
H2A_11 C3_11 H2C_11 109.5 . . ?
H2B_11 C3_11 H2C_11 109.5 . . ?
C2_11 C4_11 H3A_11 109.5 . . ?
C2_11 C4_11 H3B_11 109.5 . . ?
H3A_11 C4_11 H3B_11 109.5 . . ?
C2_11 C4_11 H3C_11 109.5 . . ?
H3A_11 C4_11 H3C_11 109.5 . . ?
H3B_11 C4_11 H3C_11 109.5 . . ?
C6_11 C5_11 O1_11 113.1(7) . . ?
C6_11 C5_11 C7_11 116.9(10) . . ?
O1_11 C5_11 C7_11 105.2(7) . . ?
C6_11 C5_11 H4A_11 107.0 . . ?
O1_11 C5_11 H4A_11 107.0 . . ?
C7_11 C5_11 H4A_11 107.0 . . ?
C5_11 C6_11 H5A_11 109.5 . . ?
C5_11 C6_11 H5B_11 109.5 . . ?
H5A_11 C6_11 H5B_11 109.5 . . ?
C5_11 C6_11 H5C_11 109.5 . . ?
H5A_11 C6_11 H5C_11 109.5 . . ?
H5B_11 C6_11 H5C_11 109.5 . . ?
C5_11 C7_11 H6A_11 109.5 . . ?
C5_11 C7_11 H6B_11 109.5 . . ?
H6A_11 C7_11 H6B_11 109.5 . . ?
C5_11 C7_11 H6C_11 109.5 . . ?
H6A_11 C7_11 H6C_11 109.5 . . ?
H6B_11 C7_11 H6C_11 109.5 . . ?
C2_12 O1_12 C5_12 123.9(14) . . ?
C3_12 C2_12 C4_12 117.3(17) . . ?
C3_12 C2_12 O1_12 122.6(18) . . ?
C4_12 C2_12 O1_12 104.7(14) . . ?
C3_12 C2_12 H1_12 103.2 . . ?
C4_12 C2_12 H1_12 103.2 . . ?
O1_12 C2_12 H1_12 103.2 . . ?
C2_12 C3_12 H2A_12 109.5 . . ?
C2_12 C3_12 H2B_12 109.5 . . ?
H2A_12 C3_12 H2B_12 109.5 . . ?
C2_12 C3_12 H2C_12 109.5 . . ?
H2A_12 C3_12 H2C_12 109.5 . . ?
H2B_12 C3_12 H2C_12 109.5 . . ?
C2_12 C4_12 H3A_12 109.5 . . ?
C2_12 C4_12 H3B_12 109.5 . . ?
H3A_12 C4_12 H3B_12 109.5 . . ?
C2_12 C4_12 H3C_12 109.5 . . ?
H3A_12 C4_12 H3C_12 109.5 . . ?
H3B_12 C4_12 H3C_12 109.5 . . ?
O1_12 C5_12 C6_12 116(2) . . ?
O1_12 C5_12 C7_12 104.2(17) . . ?
C6_12 C5_12 C7_12 109(2) . . ?
O1_12 C5_12 H4_12 109.0 . . ?
C6_12 C5_12 H4_12 109.0 . . ?
C7_12 C5_12 H4_12 109.0 . . ?
C5_12 C6_12 H5A_12 109.5 . . ?
C5_12 C6_12 H5B_12 109.5 . . ?
H5A_12 C6_12 H5B_12 109.5 . . ?
C5_12 C6_12 H5C_12 109.5 . . ?
H5A_12 C6_12 H5C_12 109.5 . . ?
H5B_12 C6_12 H5C_12 109.5 . . ?
C5_12 C7_12 H6A_12 109.5 . . ?
C5_12 C7_12 H6B_12 109.5 . . ?
H6A_12 C7_12 H6B_12 109.5 . . ?
C5_12 C7_12 H6C_12 109.5 . . ?
H6A_12 C7_12 H6C_12 109.5 . . ?
H6B_12 C7_12 H6C_12 109.5 . . ?

loop_
_geom_bond_atom_site_label_1
_geom_bond_atom_site_label_2
_geom_bond_distance
_geom_bond_site_symmetry_2
_geom_bond_publ_flag
Pd1_16 N4_2 2.022(4) . ?
Pd1_16 N4_4 2.033(4) . ?
Pd1_16 N4_1 2.038(4) . ?
Pd1_16 N4_3 2.041(4) . ?
Pd2_16 N31_3 2.053(5) . ?
Pd2_16 N31_2 2.055(5) . ?
Pd2_16 N31_4 2.055(5) . ?
Pd2_16 N31_1 2.065(5) . ?
C1_1 C10_1 1.372(5) . ?
C1_1 C2_1 1.433(5) . ?
C1_1 C11_1 1.441(4) . ?
C2_1 C3_1 1.406(5) . ?
C2_1 C7_1 1.421(6) . ?
C3_1 N4_1 1.328(5) . ?
C3_1 H3_1 0.9500 . ?
N4_1 C5_1 1.354(5) . ?
C5_1 C6_1 1.363(5) . ?
C5_1 H5_1 0.9500 . ?
C6_1 C7_1 1.416(6) . ?
C6_1 H6_1 0.9500 . ?
C7_1 C8_1 1.418(6) . ?
C8_1 C9_1 1.368(7) . ?
C8_1 H8_1 0.9500 . ?
C9_1 C10_1 1.392(6) . ?
C9_1 H9_1 0.9500 . ?
C10_1 H10_1 0.9500 . ?
C11_1 C12_1 1.196(5) . ?
C12_1 C13_1 1.445(5) . ?
C13_1 C25_1 1.392(5) . ?
C13_1 C14_1 1.403(6) . ?
C14_1 C15_1 1.385(6) . ?
C14_1 H14_1 0.9500 . ?
C15_1 C16_1 1.397(6) . ?
C15_1 H15_1 0.9500 . ?
C16_1 N17_1 1.381(5) . ?
C16_1 C24_1 1.412(6) . ?
N17_1 C18_1 1.388(5) . ?
N17_1 C17A_1 1.472(8) . ?
N17_1 C18A_1 1.51(4) . ?
C18_1 C19_1 1.391(6) . ?
C18_1 C23_1 1.407(6) . ?
C19_1 C20_1 1.383(6) . ?
C19_1 H19_1 0.9500 . ?
C20_1 C21_1 1.400(7) . ?
C20_1 H20_1 0.9500 . ?
C21_1 C22_1 1.392(6) . ?
C21_1 C26_1 1.436(5) . ?
C22_1 C23_1 1.392(5) . ?
C22_1 H22_1 0.9500 . ?
C23_1 C24_1 1.442(6) . ?
C24_1 C25_1 1.375(6) . ?
C25_1 H25_1 0.9500 . ?
C26_1 C27_1 1.192(5) . ?
C27_1 C28_1 1.436(4) . ?
C28_1 C37_1 1.376(6) . ?
C28_1 C29_1 1.424(6) . ?
C29_1 C30_1 1.406(5) . ?
C29_1 C34_1 1.426(5) . ?
C30_1 N31_1 1.331(6) . ?
C30_1 H30_1 0.9500 . ?
N31_1 C32_1 1.363(6) . ?
C32_1 C33_1 1.358(6) . ?
C32_1 H32_1 0.9500 . ?
C33_1 C34_1 1.402(7) . ?
C33_1 H33_1 0.9500 . ?
C34_1 C35_1 1.421(6) . ?
C35_1 C36_1 1.366(7) . ?
C35_1 H35_1 0.9500 . ?
C36_1 C37_1 1.403(6) . ?
C36_1 H36_1 0.9500 . ?
C37_1 H37_1 0.9500 . ?
C17A_1 C17B_1 1.494(11) . ?
C17A_1 H17A_1 0.9900 . ?
C17A_1 H17B_1 0.9900 . ?
C17B_1 C17C_1 1.541(12) . ?
C17B_1 H17C_1 0.9900 . ?
C17B_1 H17D_1 0.9900 . ?
C17C_1 C17D_1 1.506(11) . ?
C17C_1 H17E_1 0.9900 . ?
C17C_1 H17F_1 0.9900 . ?
C17D_1 C17E_1 1.526(15) . ?
C17D_1 H17G_1 0.9900 . ?
C17D_1 H17H_1 0.9900 . ?
C17E_1 C17F_1 1.54(2) . ?
C17E_1 H17I_1 0.9900 . ?
C17E_1 H17J_1 0.9900 . ?
C17F_1 H17K_1 0.9800 . ?
C17F_1 H17L_1 0.9800 . ?
C17F_1 H17M_1 0.9800 . ?
C18A_1 C18B_1 1.543(9) . ?
C18A_1 H18A_1 0.9900 . ?
C18A_1 H18B_1 0.9900 . ?
C18B_1 C18C_1 1.508(11) . ?
C18B_1 H18C_1 0.9900 . ?
C18B_1 H18D_1 0.9900 . ?
C18C_1 C18D_1 1.517(7) . ?
C18C_1 H18E_1 0.9900 . ?
C18C_1 H18F_1 0.9900 . ?
C18D_1 C18E_1 1.548(12) . ?
C18D_1 H18G_1 0.9900 . ?
C18D_1 H18H_1 0.9900 . ?
C18E_1 C18F_1 1.561(16) . ?
C18E_1 H18I_1 0.9900 . ?
C18E_1 H18J_1 0.9900 . ?
C18F_1 H18K_1 0.9800 . ?
C18F_1 H18L_1 0.9800 . ?
C18F_1 H18M_1 0.9800 . ?
C1_2 C10_2 1.380(6) . ?
C1_2 C2_2 1.426(6) . ?
C1_2 C11_2 1.432(4) . ?
C2_2 C3_2 1.409(5) . ?
C2_2 C7_2 1.430(5) . ?
C3_2 N4_2 1.321(5) . ?
C3_2 H3_2 0.9500 . ?
N4_2 C5_2 1.373(5) . ?
C5_2 C6_2 1.353(6) . ?
C5_2 H5_2 0.9500 . ?
C6_2 C7_2 1.419(6) . ?
C6_2 H6_2 0.9500 . ?
C7_2 C8_2 1.414(6) . ?
C8_2 C9_2 1.359(7) . ?
C8_2 H8_2 0.9500 . ?
C9_2 C10_2 1.398(6) . ?
C9_2 H9_2 0.9500 . ?
C10_2 H10_2 0.9500 . ?
C11_2 C12_2 1.202(6) . ?
C12_2 C13_2 1.437(6) . ?
C13_2 C25_2 1.395(6) . ?
C13_2 C14_2 1.404(7) . ?
C14_2 C15_2 1.383(7) . ?
C14_2 H14_2 0.9500 . ?
C15_2 C16_2 1.386(7) . ?
C15_2 H15_2 0.9500 . ?
C16_2 N17_2 1.388(5) . ?
C16_2 C24_2 1.406(6) . ?
N17_2 C18_2 1.384(6) . ?
N17_2 C17A_2 1.478(7) . ?
C18_2 C19_2 1.384(6) . ?
C18_2 C23_2 1.420(6) . ?
C19_2 C20_2 1.376(7) . ?
C19_2 H19_2 0.9500 . ?
C20_2 C21_2 1.411(6) . ?
C20_2 H20_2 0.9500 . ?
C21_2 C22_2 1.394(6) . ?
C21_2 C26_2 1.426(6) . ?
C22_2 C23_2 1.387(6) . ?
C22_2 H22_2 0.9500 . ?
C23_2 C24_2 1.445(7) . ?
C24_2 C25_2 1.389(6) . ?
C25_2 H25_2 0.9500 . ?
C26_2 C27_2 1.191(6) . ?
C27_2 C28_2 1.433(4) . ?
C28_2 C37_2 1.374(6) . ?
C28_2 C29_2 1.436(6) . ?
C29_2 C30_2 1.409(5) . ?
C29_2 C34_2 1.420(6) . ?
C30_2 N31_2 1.313(6) . ?
C30_2 H30_2 0.9500 . ?
N31_2 C32_2 1.373(6) . ?
C32_2 C33_2 1.356(7) . ?
C32_2 H32_2 0.9500 . ?
C33_2 C34_2 1.422(7) . ?
C33_2 H33_2 0.9500 . ?
C34_2 C35_2 1.424(7) . ?
C35_2 C36_2 1.361(8) . ?
C35_2 H35_2 0.9500 . ?
C36_2 C37_2 1.392(7) . ?
C36_2 H36_2 0.9500 . ?
C37_2 H37_2 0.9500 . ?
C17A_2 C17B_2 1.519(9) . ?
C17A_2 H17A_2 0.9900 . ?
C17A_2 H17B_2 0.9900 . ?
C17B_2 C17C_2 1.537(8) . ?
C17B_2 H17C_2 0.9900 . ?
C17B_2 H17D_2 0.9900 . ?
C17C_2 C19D_2 1.518(6) . ?
C17C_2 C17D_2 1.550(10) . ?
C17C_2 H17E_2 0.9900 . ?
C17C_2 H17F_2 0.9900 . ?
C17D_2 C17E_2 1.551(14) . ?
C17D_2 H17G_2 0.9900 . ?
C17D_2 H17H_2 0.9900 . ?
C17E_2 C17F_2 1.508(14) . ?
C17E_2 H17I_2 0.9900 . ?
C17E_2 H17J_2 0.9900 . ?
C17F_2 H17K_2 0.9800 . ?
C17F_2 H17L_2 0.9800 . ?
C17F_2 H17M_2 0.9800 . ?
C19D_2 C19E_2 1.533(11) . ?
C19D_2 H19N_2 0.9900 . ?
C19D_2 H19O_2 0.9900 . ?
C19E_2 C19F_2 1.555(13) . ?
C19E_2 H19P_2 0.9900 . ?
C19E_2 H19Q_2 0.9900 . ?
C19F_2 H19R_2 0.9800 . ?
C19F_2 H19S_2 0.9800 . ?
C19F_2 H19T_2 0.9800 . ?
C1_3 C10_3 1.382(5) . ?
C1_3 C2_3 1.425(5) . ?
C1_3 C11_3 1.432(4) . ?
C2_3 C3_3 1.412(5) . ?
C2_3 C7_3 1.419(5) . ?
C3_3 N4_3 1.325(5) . ?
C3_3 H3_3 0.9500 . ?
N4_3 C5_3 1.363(5) . ?
C5_3 C6_3 1.365(5) . ?
C5_3 H5_3 0.9500 . ?
C6_3 C7_3 1.414(6) . ?
C6_3 H6_3 0.9500 . ?
C7_3 C8_3 1.419(5) . ?
C8_3 C9_3 1.370(6) . ?
C8_3 H8_3 0.9500 . ?
C9_3 C10_3 1.396(6) . ?
C9_3 H9_3 0.9500 . ?
C10_3 H10_3 0.9500 . ?
C11_3 C12_3 1.195(5) . ?
C12_3 C13_3 1.438(6) . ?
C13_3 C25_3 1.394(5) . ?
C13_3 C14_3 1.408(7) . ?
C14_3 C15_3 1.370(7) . ?
C14_3 H14_3 0.9500 . ?
C15_3 C16_3 1.391(7) . ?
C15_3 H15_3 0.9500 . ?
C16_3 N17_3 1.386(6) . ?
C16_3 C24_3 1.409(6) . ?
N17_3 C18_3 1.388(6) . ?
N17_3 C17A_3 1.468(8) . ?
C18_3 C19_3 1.386(7) . ?
C18_3 C23_3 1.412(7) . ?
C19_3 C20_3 1.383(7) . ?
C19_3 H19_3 0.9500 . ?
C20_3 C21_3 1.410(8) . ?
C20_3 H20_3 0.9500 . ?
C21_3 C22_3 1.400(6) . ?
C21_3 C26_3 1.433(6) . ?
C22_3 C23_3 1.393(6) . ?
C22_3 H22_3 0.9500 . ?
C23_3 C24_3 1.431(7) . ?
C24_3 C25_3 1.388(6) . ?
C25_3 H25_3 0.9500 . ?
C26_3 C27_3 1.189(6) . ?
C27_3 C28_3 1.433(4) . ?
C28_3 C37_3 1.385(6) . ?
C28_3 C29_3 1.418(7) . ?
C29_3 C34_3 1.415(6) . ?
C29_3 C30_3 1.423(5) . ?
C30_3 N31_3 1.323(7) . ?
C30_3 H30_3 0.9500 . ?
N31_3 C32_3 1.364(6) . ?
C32_3 C33_3 1.367(7) . ?
C32_3 H32_3 0.9500 . ?
C33_3 C34_3 1.401(7) . ?
C33_3 H33_3 0.9500 . ?
C34_3 C35_3 1.434(7) . ?
C35_3 C36_3 1.350(9) . ?
C35_3 H35_3 0.9500 . ?
C36_3 C37_3 1.383(7) . ?
C36_3 H36_3 0.9500 . ?
C37_3 H37_3 0.9500 . ?
C17A_3 C17B_3 1.506(11) . ?
C17A_3 H17A_3 0.9900 . ?
C17A_3 H17B_3 0.9900 . ?
C17B_3 C17C_3 1.531(13) . ?
C17B_3 H17C_3 0.9900 . ?
C17B_3 H17D_3 0.9900 . ?
C17C_3 C17D_3 1.476(11) . ?
C17C_3 H17E_3 0.9900 . ?
C17C_3 H17F_3 0.9900 . ?
C17D_3 C17E_3 1.549(15) . ?
C17D_3 H17G_3 0.9900 . ?
C17D_3 H17H_3 0.9900 . ?
C17E_3 C17F_3 1.482(14) . ?
C17E_3 H17I_3 0.9900 . ?
C17E_3 H17J_3 0.9900 . ?
C17F_3 H17K_3 0.9800 . ?
C17F_3 H17L_3 0.9800 . ?
C17F_3 H17M_3 0.9800 . ?
C1_4 C10_4 1.379(5) . ?
C1_4 C11_4 1.431(4) . ?
C1_4 C2_4 1.432(5) . ?
C2_4 C3_4 1.406(5) . ?
C2_4 C7_4 1.424(5) . ?
C3_4 N4_4 1.328(5) . ?
C3_4 H3_4 0.9500 . ?
N4_4 C5_4 1.363(5) . ?
C5_4 C6_4 1.362(6) . ?
C5_4 H5_4 0.9500 . ?
C6_4 C7_4 1.425(6) . ?
C6_4 H6_4 0.9500 . ?
C7_4 C8_4 1.406(6) . ?
C8_4 C9_4 1.371(7) . ?
C8_4 H8_4 0.9500 . ?
C9_4 C10_4 1.408(6) . ?
C9_4 H9_4 0.9500 . ?
C10_4 H10_4 0.9500 . ?
C11_4 C12_4 1.203(5) . ?
C12_4 C13_4 1.437(5) . ?
C13_4 C25_4 1.391(5) . ?
C13_4 C14_4 1.418(6) . ?
C14_4 C15_4 1.387(5) . ?
C14_4 H14_4 0.9500 . ?
C15_4 C16_4 1.389(6) . ?
C15_4 H15_4 0.9500 . ?
C16_4 N17_4 1.393(5) . ?
C16_4 C24_4 1.407(6) . ?
N17_4 C18_4 1.380(5) . ?
N17_4 C17A_4 1.468(6) . ?
C18_4 C19_4 1.394(5) . ?
C18_4 C23_4 1.421(5) . ?
C19_4 C20_4 1.369(6) . ?
C19_4 H19_4 0.9500 . ?
C20_4 C21_4 1.403(6) . ?
C20_4 H20_4 0.9500 . ?
C21_4 C22_4 1.397(5) . ?
C21_4 C26_4 1.434(6) . ?
C22_4 C23_4 1.385(6) . ?
C22_4 H22_4 0.9500 . ?
C23_4 C24_4 1.443(6) . ?
C24_4 C25_4 1.401(5) . ?
C25_4 H25_4 0.9500 . ?
C26_4 C27_4 1.203(5) . ?
C27_4 C28_4 1.434(4) . ?
C28_4 C37_4 1.385(6) . ?
C28_4 C29_4 1.435(6) . ?
C29_4 C30_4 1.405(5) . ?
C29_4 C34_4 1.414(6) . ?
C30_4 N31_4 1.320(6) . ?
C30_4 H30_4 0.9500 . ?
N31_4 C32_4 1.350(6) . ?
C32_4 C33_4 1.359(7) . ?
C32_4 H32_4 0.9500 . ?
C33_4 C34_4 1.423(7) . ?
C33_4 H33_4 0.9500 . ?
C34_4 C35_4 1.420(7) . ?
C35_4 C36_4 1.350(8) . ?
C35_4 H53_4 0.9500 . ?
C36_4 C37_4 1.395(7) . ?
C36_4 H36_4 0.9500 . ?
C37_4 H37_4 0.9500 . ?
C17A_4 C17B_4 1.524(7) . ?
C17A_4 H17A_4 0.9900 . ?
C17A_4 H17B_4 0.9900 . ?
C17B_4 C17C_4 1.491(9) . ?
C17B_4 H17C_4 0.9900 . ?
C17B_4 H17D_4 0.9900 . ?
C17C_4 C17D_4 1.534(8) . ?
C17C_4 H17E_4 0.9900 . ?
C17C_4 H17F_4 0.9900 . ?
C17D_4 C17E_4 1.449(10) . ?
C17D_4 H17G_4 0.9900 . ?
C17D_4 H17H_4 0.9900 . ?
C17E_4 C17F_4 1.535(11) . ?
C17E_4 H17I_4 0.9900 . ?
C17E_4 H17J_4 0.9900 . ?
C17F_4 H17K_4 0.9800 . ?
C17F_4 H17L_4 0.9800 . ?
C17F_4 H17M_4 0.9800 . ?
S1_5 O4_5 1.396(9) . ?
S1_5 O3_5 1.401(7) . ?
S1_5 O2_5 1.455(7) . ?
S1_5 C5_5 1.930(18) . ?
C5_5 F7_5 1.281(15) . ?
C5_5 F8_5 1.288(15) . ?
C5_5 F6_5 1.310(14) . ?
S1_6 O4_6 1.385(16) . ?
S1_6 O2_6 1.393(12) . ?
S1_6 O3_6 1.394(11) . ?
S1_6 C5_6 1.95(2) . ?
C5_6 F8_6 1.295(16) . ?
C5_6 F7_6 1.310(16) . ?
C5_6 F6_6 1.322(15) . ?
S1_7 O3_7 1.421(6) . ?
S1_7 O4_7 1.426(5) . ?
S1_7 O2_7 1.443(5) . ?
S1_7 C5_7 1.835(7) . ?
C5_7 F6_7 1.313(7) . ?
C5_7 F8_7 1.328(7) . ?
C5_7 F7_7 1.346(8) . ?
S1_8 O3_8 1.420(4) . ?
S1_8 O2_8 1.434(4) . ?
S1_8 O4_8 1.446(5) . ?
S1_8 C5_8 1.803(7) . ?
C5_8 F6_8 1.308(9) . ?
C5_8 F8_8 1.334(8) . ?
C5_8 F7_8 1.334(8) . ?
S1_9 O2_9 1.331(13) . ?
S1_9 O4_9 1.376(11) . ?
S1_9 O3_9 1.389(10) . ?
S1_9 C5_9 1.850(11) . ?
C5_9 F8_9 1.303(12) . ?
C5_9 F7_9 1.306(11) . ?
C5_9 F6_9 1.359(13) . ?
O1_11 C5_11 1.432(7) . ?
O1_11 C2_11 1.437(8) . ?
C2_11 C4_11 1.538(13) . ?
C2_11 C3_11 1.559(13) . ?
C2_11 H1_11 1.0000 . ?
C3_11 H2A_11 0.9800 . ?
C3_11 H2B_11 0.9800 . ?
C3_11 H2C_11 0.9800 . ?
C4_11 H3A_11 0.9800 . ?
C4_11 H3B_11 0.9800 . ?
C4_11 H3C_11 0.9800 . ?
C5_11 C6_11 1.417(11) . ?
C5_11 C7_11 1.462(12) . ?
C5_11 H4A_11 1.0000 . ?
C6_11 H5A_11 0.9800 . ?
C6_11 H5B_11 0.9800 . ?
C6_11 H5C_11 0.9800 . ?
C7_11 H6A_11 0.9800 . ?
C7_11 H6B_11 0.9800 . ?
C7_11 H6C_11 0.9800 . ?
O1_12 C2_12 1.443(12) . ?
O1_12 C5_12 1.444(13) . ?
C2_12 C3_12 1.356(19) . ?
C2_12 C4_12 1.43(2) . ?
C2_12 H1_12 1.0000 . ?
C3_12 H2A_12 0.9800 . ?
C3_12 H2B_12 0.9800 . ?
C3_12 H2C_12 0.9800 . ?
C4_12 H3A_12 0.9800 . ?
C4_12 H3B_12 0.9800 . ?
C4_12 H3C_12 0.9800 . ?
C5_12 C6_12 1.49(2) . ?
C5_12 C7_12 1.55(2) . ?
C5_12 H4_12 1.0000 . ?
C6_12 H5A_12 0.9800 . ?
C6_12 H5B_12 0.9800 . ?
C6_12 H5C_12 0.9800 . ?
C7_12 H6A_12 0.9800 . ?
C7_12 H6B_12 0.9800 . ?
C7_12 H6C_12 0.9800 . ?
